data_7135430
loop_
_publ_author_name
'Duari, Prakash'
'J&#xf6;rges, Mike'
'Mondal, Sunita'
'Feichtner, Kai-Stephan'
'Gessner, Viktoria H.'

_publ_section_title
;
 Reactivity of ketenyl anions towards ammonia.
;
_journal_issue 14
_journal_name_full 'Chemical communications (Cambridge, England)'
_journal_page_first 4293
_journal_page_last 4297
_journal_paper_doi 10.1039/d5cc06975k
_journal_volume 62
_journal_year 2026
_chemical_formula_moiety 'C108 H114 K6 N2 O12 P6 S6'
_chemical_formula_sum 'C108 H114 K6 N2 O12 P6 S6'
_chemical_formula_weight 2244.79
_space_group_crystal_system monoclinic
_space_group_IT_number 9
_space_group_name_Hall 'C -2yc'
_space_group_name_H-M_alt 'C 1 c 1'
_atom_sites_solution_hydrogens geom
_atom_sites_solution_primary direct
_audit_creation_date 2025-11-21
_audit_creation_method SHELXL-2019/3
_audit_update_record
;
2025-11-25 deposited with the CCDC.	2026-01-23 downloaded from the CCDC.
;
_cell_angle_alpha 90
_cell_angle_beta 98.1107(4)
_cell_angle_gamma 90
_cell_formula_units_Z 4
_cell_length_a 24.33755(12)
_cell_length_b 22.84495(10)
_cell_length_c 23.04768(11)
_cell_measurement_reflns_used 133955
_cell_measurement_temperature 100(2)
_cell_measurement_theta_max 76.5000
_cell_measurement_theta_min 2.6240
_cell_volume 12686.11(10)
_computing_cell_refinement 'CrysAlisPro 1.171.40.67a (Rigaku OD, 2019)'
_computing_data_collection 'CrysAlisPro 1.171.40.67a (Rigaku OD, 2019)'
_computing_data_reduction 'CrysAlisPro 1.171.40.67a (Rigaku OD, 2019)'
_computing_structure_refinement 'SHELXL-2019/2 (Sheldrick, 2019)'
_computing_structure_solution 'SHELXS (G.M. Sheldrick, 1997)'
_diffrn_ambient_environment N~2~
_diffrn_ambient_temperature 100(2)
_diffrn_detector 'Hybrid Pixel Array Detector'
_diffrn_detector_area_resol_mean 10.0000
_diffrn_detector_type HyPix
_diffrn_measured_fraction_theta_full 0.999
_diffrn_measured_fraction_theta_max 0.999
_diffrn_measurement_details
;
List of Runs (angles in degrees, time in seconds):

  # Type    Start    End  Width  t~exp~   \w     \q     \k     \f   Frames
#--------------------------------------------------------------------------
  1  \w    -22.00   3.00   0.50    1.50    --  -47.03  19.00 114.00   50
  2  \w     37.00  71.00   0.50    1.50    --   47.03  19.00 114.00   68
  3  \w     78.00 103.00   0.50    1.50    --   47.03  19.00 114.00   50
  4  \w    -25.00  29.00   0.50    1.50    --   47.03 -19.00 -53.00  108
  5  \w   -135.00 -91.00   0.50    6.00    --  -91.75 -19.00 -53.00   88
  6  \w     93.00 153.00   0.50    6.00    --  105.91  19.00 114.00  120
  7  \w    -43.00 -17.00   0.50    1.50    --    6.00 127.00-148.52   52
  8  \w    -60.00 -35.00   0.50    1.50    --   14.00 166.00 -80.39   50
  9  \w    -12.00  14.00   0.50    1.50    --   18.00  98.00 109.09   52
 10  \w     -7.00  18.00   0.50    1.50    --   26.00  99.00 -22.80   50
 11  \w      1.00  26.00   0.50    1.50    --   34.00  98.00 122.78   50
 12  \w      7.00  32.00   0.50    1.50    --   38.00  94.00 -70.63   50
 13  \w     13.00  38.00   0.50    1.50    --   42.00  91.00  63.68   50
 14  \w     17.00  42.00   0.50    1.50    --   46.00  90.00 -16.33   50
 15  \w     17.00  42.00   0.50    1.50    --   46.00  90.00-122.27   50
 16  \w     17.00  42.00   0.50    1.50    --   46.00  90.00-145.06   50
 17  \w   -104.00 -57.00   0.50    1.50    --  -47.03 -19.00 -53.00   94
 18  \w    -69.00 -39.00   0.50    1.50    --  -47.03 -19.00  60.00   60
 19  \w    -85.00 -22.00   0.50    1.50    --  -47.03 125.00 150.00  126
 20  \w   -102.00 -74.00   0.50    1.50    --  -47.03 -19.00  60.00   56
 21  \w    -98.00 -36.00   0.50    1.50    --  -47.03 -19.00-150.00  124
 22  \w     36.00  93.00   0.50    1.50    --   47.03-125.00 150.00  114
 23  \w     53.00  84.00   0.50    1.50    --   47.03-125.00-150.00   62
 24  \w     90.00 116.00   0.50    1.50    --   50.00  77.00 168.59   52
 25  \w     27.00  59.00   0.50    1.50    --   50.00  77.00 168.59   64
 26  \w     29.00  75.00   0.50    1.50    --   50.00  75.00-167.33   92
 27  \w     32.00  64.00   0.50    1.50    --   54.00  75.00 123.07   64
 28  \w     37.00  63.00   0.50    1.50    --   58.00  76.00-140.43   52
 29  \w     75.00 108.00   0.50    1.50    --   58.00  75.00  82.50   66
 30  \w     35.00  81.00   0.50    1.50    --   58.00  77.00 -75.71   92
 31  \w     38.00  70.00   0.50    1.50    --   58.00  73.00 -12.49   64
 32  \w     35.00  60.00   0.50    1.50    --   58.00  77.00  57.36   50
 33  \w     35.00  61.00   0.50    1.50    --   58.00  77.00-178.74   52
 34  \w     36.00  66.00   0.50    1.50    --   58.00  75.00  82.50   60
 35  \w     37.00  63.00   0.50    1.50    --   58.00  74.00-101.42   52
 36  \w     93.00 120.00   0.50    1.50    --   62.00  75.00 -46.11   54
 37  \w     41.00  86.00   0.50    1.50    --   62.00  75.00 -46.11   90
 38  \w     40.00  65.00   0.50    1.50    --   62.00  76.00 156.28   50
 39  \w     39.00  64.00   0.50    1.50    --   62.00  77.00  27.29   50
 40  \w    -81.00 -47.00   0.50    1.50    --  -66.00 -69.00 -47.47   68
 41  \w    -80.00 -48.00   0.50    1.50    --  -66.00 -70.00 -20.56   64
 42  \w     47.00  73.00   0.50    1.50    --   70.00  77.00-157.80   52
 43  \w     48.00  79.00   0.50    1.50    --   70.00  77.00  95.90   62
 44  \w    119.00 144.00   0.50    1.50    --   74.00  77.00  69.30   50
 45  \w     52.00  78.00   0.50    1.50    --   74.00  77.00  69.30   52
 46  \w    -81.00 -52.00   0.50    6.00    --  -74.00 -75.00 159.89   58
 47  \w    -81.00 -53.00   0.50    6.00    --  -74.00 -72.00  27.81   56
 48  \w    -87.00 -57.00   0.50    6.00    --  -74.00 -65.00-134.73   60
 49  \w    -83.00 -57.00   0.50    6.00    --  -78.00 -74.00-141.08   52
 50  \w    -90.00 -59.00   0.50    6.00    --  -78.00 -73.00 172.37   62
 51  \w    -83.00 -57.00   0.50    6.00    --  -78.00 -72.00 -94.15   52
 52  \w    -82.00 -56.00   0.50    6.00    --  -78.00 -75.00 129.93   52
 53  \w    -82.00 -56.00   0.50    6.00    --  -78.00 -74.00  20.11   52
 54  \w    -90.00 -56.00   0.50    6.00    --  -78.00 -74.00 145.38   68
 55  \w    -96.00 -55.00   0.50    6.00    --  -78.00 -77.00 116.60   82
 56  \w    -84.00 -58.00   0.50    6.00    --  -78.00 -71.00 -17.14   52
 57  \w    -81.00 -56.00   0.50    6.00    --  -78.00 -75.00-123.61   50
 58  \w    -89.00 -61.00   0.50    6.00    --  -82.00 -72.00 -30.23   56
 59  \w    -87.00 -61.00   0.50    6.00    --  -82.00 -73.00-155.09   52
 60  \w   -145.00-119.00   0.50    6.00    --  -86.00 -74.00  89.13   52
 61  \w    -89.00 -63.00   0.50    6.00    --  -86.00 -76.00  64.94   52
 62  \w    -96.00 -64.00   0.50    6.00    --  -86.00 -75.00 -53.56   64
 63  \w    -91.00 -65.00   0.50    6.00    --  -86.00 -74.00  89.13   52
 64  \w   -160.00 -67.00   0.50    6.00    --  -90.00 -76.00 129.99  186
 65  \w   -161.00 -68.00   0.50    6.00    --  -90.00 -75.00-106.11  186
 66  \w   -162.00-131.00   0.50    6.00    --  -91.75 -77.00 -90.00   62
 67  \w   -144.00 -72.00   0.50    6.00    --  -91.75 -75.00 160.93  144
 68  \w   -135.00 -72.00   0.50    6.00    --  -91.75 -75.00 -26.18  126
 69  \w   -134.00 -70.00   0.50    6.00    --  -91.75 -77.00 120.00  128
 70  \w   -158.00 -74.00   0.50    6.00    --  -91.75 -74.00  67.21  168
 71  \w    -47.00 -20.00   0.50    6.00    --  -91.75  45.00-180.00   54
 72  \w   -150.00 -71.00   0.50    6.00    --  -91.75 -71.00 -44.41  158
 73  \w    -55.00 -28.00   0.50    6.00    --  -91.75  77.00-120.00   54
 74  \w   -142.00 -69.00   0.50    6.00    --  -91.75 -77.00  60.00  146
 75  \w    -98.00 -72.00   0.50    6.00    --  -91.75 -71.00  25.98   52
 76  \w    -96.00 -69.00   0.50    6.00    --  -91.75 -77.00-180.00   54
 77  \w   -155.00-110.00   0.50    6.00    --  -91.75 -77.00-180.00   90
 78  \w   -156.00 -72.00   0.50    6.00    --  -91.75 -75.00 -75.98  168
 79  \w    -99.00 -74.00   0.50    6.00    --  -91.75 -74.00  44.28   50
 80  \w    -94.00 -69.00   0.50    6.00    --  -91.75 -77.00  91.65   50
 81  \w    -68.00 -19.00   0.50    6.00    --  -91.75  61.00 -30.00   98
 82  \w   -106.00 -69.00   0.50    6.00    --  -91.75 -77.00-120.00   74
 83  \w   -143.00 -70.00   0.50    6.00    --  -91.75 -77.00 -60.00  146
 84  \w   -116.00 -72.00   0.50    6.00    --  -91.75 -71.00-141.97   88
 85  \w   -158.00-121.00   0.50    6.00    --  -91.75 -74.00  44.28   74
 86  \w    -47.00 -20.00   0.50    6.00    --  -91.75  45.00  30.00   54
 87  \w    -47.00 -21.00   0.50    6.00    --  -91.75  45.00 -90.00   52
 88  \w   -146.00-120.00   0.50    6.00    --  -91.75 -71.00-141.97   52
 89  \w   -163.00 -71.00   0.50    6.00    --  -91.75 -77.00-150.00  184
 90  \w    -84.00 -30.00   0.50    6.00    --  -91.75 125.00  60.00  108
 91  \w   -155.00 -71.00   0.50    6.00    --  -91.75 -71.00  14.85  168
 92  \w    -99.00 -70.00   0.50    6.00    --  -91.75  77.00-120.00   58
 93  \w    -97.00 -72.00   0.50    6.00    --  -91.75 -69.00 -19.32   50
 94  \w   -141.00 -71.00   0.50    6.00    --  -91.75 -72.00-170.94  140
 95  \w   -141.00-116.00   0.50    6.00    --  -91.75 -71.00   4.69   50
 96  \w   -101.00 -71.00   0.50    6.00    --  -91.75 -71.00   4.69   60
 97  \w   -159.00-133.00   0.50    6.00    --  -91.75 -69.00 -19.32   52
 98  \w    -94.00 -69.00   0.50    6.00    --  -91.75 -77.00 -90.00   50
 99  \w     36.00  73.00   0.50    6.00    --  105.91 -61.00-180.00   74
100  \w     38.00 111.00   0.50    6.00    --  105.91-125.00-180.00  146
101  \w     37.00 110.00   0.50    6.00    --  105.91-125.00 -60.00  146
102  \w     72.00 124.00   0.50    6.00    --  105.91-141.00  49.51  104
103  \w     82.00 112.00   0.50    6.00    --  105.91-125.00 -90.00   60
104  \w     36.00  74.00   0.50    6.00    --  105.91-125.00 -90.00   76
105  \w     81.00 111.00   0.50    6.00    --  105.91-125.00  90.00   60
106  \w     42.00  69.00   0.50    6.00    --  105.91 -61.00 150.00   54
107  \w     41.00  66.00   0.50    6.00    --  105.91-125.00  90.00   50
108  \w     34.00 106.00   0.50    6.00    --  105.91 -77.00   0.00  144
109  \w     42.00 103.00   0.50    6.00    --  105.91 -94.00 -30.00  122
110  \w     80.00 111.00   0.50    6.00    --  105.91-125.00 150.00   62
111  \w     46.00  72.00   0.50    6.00    --  105.91-125.00 150.00   52
112  \w     48.00  73.00   0.50    6.00    --  105.91 -61.00  30.00   50
113  \w     82.00 107.00   0.50    6.00    --  105.91-131.00 -18.55   50
114  \w     38.00  70.00   0.50    6.00    --  105.91-131.00 -18.55   64
;
_diffrn_measurement_device 'four-circle diffractometer'
_diffrn_measurement_device_type 'XtaLAB Synergy, Dualflex, HyPix'
_diffrn_measurement_method '\w scans'
_diffrn_orient_matrix_type 'CrysAlisPro convention (1999,Acta A55,543-557)'
_diffrn_orient_matrix_UB_11 -0.0140269000
_diffrn_orient_matrix_UB_12 -0.0437325000
_diffrn_orient_matrix_UB_13 -0.0508633000
_diffrn_orient_matrix_UB_21 -0.0079865000
_diffrn_orient_matrix_UB_22 0.0512208000
_diffrn_orient_matrix_UB_23 -0.0437851000
_diffrn_orient_matrix_UB_31 0.0618765000
_diffrn_orient_matrix_UB_32 -0.0032545000
_diffrn_orient_matrix_UB_33 -0.0073494000
_diffrn_radiation_monochromator mirror
_diffrn_radiation_probe x-ray
_diffrn_radiation_type CuK\a
_diffrn_radiation_wavelength 1.54184
_diffrn_reflns_av_R_equivalents 0.0443
_diffrn_reflns_av_sigmaI/netI 0.0341
_diffrn_reflns_av_unetI/netI 0.0179
_diffrn_reflns_Laue_measured_fraction_full 0.999
_diffrn_reflns_Laue_measured_fraction_max 0.999
_diffrn_reflns_limit_h_max 28
_diffrn_reflns_limit_h_min -26
_diffrn_reflns_limit_k_max 27
_diffrn_reflns_limit_k_min -27
_diffrn_reflns_limit_l_max 27
_diffrn_reflns_limit_l_min -27
_diffrn_reflns_number 189911
_diffrn_reflns_point_group_measured_fraction_full 0.977
_diffrn_reflns_point_group_measured_fraction_max 0.977
_diffrn_reflns_theta_full 67.075
_diffrn_reflns_theta_max 67.075
_diffrn_reflns_theta_min 2.665
_diffrn_source 'micro-focus sealed X-ray tube'
_diffrn_source_type 'PhotonJet (Cu) X-ray Source'
_exptl_absorpt_coefficient_mu 3.887
_exptl_absorpt_correction_T_max 1.000
_exptl_absorpt_correction_T_min 0.527
_exptl_absorpt_correction_type gaussian
_exptl_absorpt_process_details
;
CrysAlisPro 1.171.40.67a (Rigaku Oxford Diffraction, 2019)
Numerical absorption correction based on gaussian integration over
			a multifaceted crystal model
Empirical absorption correction using spherical harmonics,
 implemented in SCALE3 ABSPACK scaling algorithm.
;
_exptl_crystal_colour colourless
_exptl_crystal_density_diffrn 1.175
_exptl_crystal_description plate
_exptl_crystal_F_000 4688
_exptl_crystal_size_max 0.193
_exptl_crystal_size_mid 0.153
_exptl_crystal_size_min 0.088
_refine_diff_density_max 0.304
_refine_diff_density_min -0.328
_refine_diff_density_rms 0.052
_refine_ls_abs_structure_details
;
 Refined as an inversion twin.
;
_refine_ls_abs_structure_Flack 0.022(8)
_refine_ls_extinction_method none
_refine_ls_goodness_of_fit_ref 1.038
_refine_ls_hydrogen_treatment constr
_refine_ls_matrix_type full
_refine_ls_number_parameters 1354
_refine_ls_number_reflns 22119
_refine_ls_number_restraints 168
_refine_ls_restrained_S_all 1.037
_refine_ls_R_factor_all 0.0406
_refine_ls_R_factor_gt 0.0400
_refine_ls_shift/su_max 0.001
_refine_ls_shift/su_mean 0.000
_refine_ls_structure_factor_coef Fsqd
_refine_ls_weighting_details 'w=1/[\s^2^(Fo^2^)+(0.0625P)^2^+22.0554P] where P=(Fo^2^+2Fc^2^)/3'
_refine_ls_weighting_scheme calc
_refine_ls_wR_factor_gt 0.1069
_refine_ls_wR_factor_ref 0.1073
_reflns_Friedel_coverage 0.955
_reflns_Friedel_fraction_full 0.955
_reflns_Friedel_fraction_max 0.955
_reflns_number_gt 21830
_reflns_number_total 22119
_reflns_threshold_expression 'I > 2\s(I)'
_cod_data_source_file d5cc06975k2.cif
_cod_data_source_block PD-681_full_sq
_cod_original_cell_volume 12686.10(10)
_cod_original_sg_symbol_H-M 'C c'
_cod_database_code 7135430
_shelx_shelxl_version_number 2019/3
_shelx_space_group_comment
;
The symmetry employed for this shelxl refinement is uniquely defined
by the following loop, which should always be used as a source of
symmetry information in preference to the above space-group names.
They are only intended as comments.
;
_cell_oxdiff_length_a 24.33403(14)
_cell_oxdiff_length_b 22.84715(10)
_cell_oxdiff_length_c 23.04829(10)
_cell_oxdiff_angle_alpha 90.0657(4)
_cell_oxdiff_angle_beta 98.1017(4)
_cell_oxdiff_angle_gamma 90.0296(4)
_cell_oxdiff_volume 12686.10(11)
_cell_oxdiff_measurement_reflns_used 133956
_oxdiff_exptl_absorpt_empirical_full_min 0.776
_oxdiff_exptl_absorpt_empirical_full_max 1.499
_oxdiff_exptl_absorpt_empirical_details
;
Empirical correction (ABSPACK) includes:
- Absorption correction using spherical harmonics
- Frame scaling
;
_reflns_odcompleteness_completeness 99.91
_reflns_odcompleteness_theta 66.97
_reflns_odcompleteness_iscentric 1
_chemical_oxdiff_formula 'C121 H127 N2 O14 P6 S6 K6'
_chemical_oxdiff_usercomment 'vapor diffusion thf-hex'

loop_
_space_group_symop_operation_xyz
'x, y, z'
'x, -y, z+1/2'
'x+1/2, y+1/2, z'
'x+1/2, -y+1/2, z+1/2'

loop_
_atom_site_label
_atom_site_type_symbol
_atom_site_fract_x
_atom_site_fract_y
_atom_site_fract_z
_atom_site_U_iso_or_equiv
_atom_site_adp_type
_atom_site_occupancy
_atom_site_site_symmetry_order
_atom_site_calc_flag
_atom_site_refinement_flags_posn
_atom_site_refinement_flags_adp
_atom_site_refinement_flags_occupancy
_atom_site_disorder_assembly
_atom_site_disorder_group
K1 K 0.27923(4) 0.83164(4) 0.31457(4) 0.0333(2) Uani 1 1 d . . . . .
S1 S 0.00421(5) 0.69281(5) 0.51529(5) 0.0351(2) Uani 1 1 d . . . . .
P1 P -0.02203(5) 0.71741(5) 0.43344(5) 0.0274(2) Uani 1 1 d . . . . .
O1 O 0.09102(13) 0.77601(14) 0.43470(14) 0.0308(7) Uani 1 1 d . . . . .
N1 N 0.11389(15) 0.73091(16) 0.35211(15) 0.0262(7) Uani 1 1 d . . . . .
C1 C 0.02538(19) 0.7123(2) 0.3833(2) 0.0297(9) Uani 1 1 d . . . . .
H1 H 0.016487 0.689135 0.349077 0.036 Uiso 1 1 calc R U . . .
K2 K 0.24705(4) 0.68075(4) 0.35425(4) 0.02769(19) Uani 1 1 d . . . . .
S2 S 0.17929(5) 0.93561(5) 0.31866(6) 0.0398(3) Uani 1 1 d . . . . .
P2 P 0.11635(5) 0.89034(5) 0.27650(5) 0.0294(2) Uani 1 1 d . . . . .
O2 O 0.18474(13) 0.77792(14) 0.31345(14) 0.0305(7) Uani 1 1 d . . . . .
N2 N 0.26503(15) 0.73051(16) 0.49387(16) 0.0269(7) Uani 1 1 d . . . . .
C2 C 0.07514(18) 0.74121(19) 0.39268(18) 0.0261(9) Uani 1 1 d . . . . .
K3 K 0.19548(4) 0.54421(4) 0.40761(5) 0.0374(2) Uani 1 1 d . . . . .
S3 S 0.21563(5) 0.57620(5) 0.26265(5) 0.0364(3) Uani 1 1 d . . . . .
P3 P 0.13812(5) 0.60238(5) 0.23790(5) 0.0299(2) Uani 1 1 d . . . . .
O3 O 0.13218(13) 0.63246(13) 0.36912(13) 0.0296(6) Uani 1 1 d . . . . .
C3 C 0.0975(2) 0.8252(2) 0.3077(2) 0.0316(10) Uani 1 1 d . . . . .
H3 H 0.057575 0.819034 0.311717 0.038 Uiso 1 1 calc R U . . .
K4 K 0.13520(4) 0.66630(4) 0.48850(4) 0.0300(2) Uani 1 1 d . . . . .
S4 S 0.13002(5) 0.68805(7) 0.63203(5) 0.0454(3) Uani 1 1 d . . . . .
P4 P 0.20896(5) 0.71270(6) 0.64916(5) 0.0348(3) Uani 1 1 d . . . . .
O4 O 0.19891(13) 0.78147(14) 0.53549(13) 0.0315(7) Uani 1 1 d . . . . .
C4 C 0.13413(18) 0.77960(19) 0.32227(18) 0.0265(9) Uani 1 1 d . . . . .
K5 K 0.18915(4) 0.83838(4) 0.43002(4) 0.0295(2) Uani 1 1 d . . . . .
S5 S 0.32190(5) 0.55061(5) 0.38657(5) 0.0344(2) Uani 1 1 d . . . . .
P5 P 0.35055(5) 0.58485(5) 0.46444(5) 0.0279(2) Uani 1 1 d . . . . .
O5 O 0.23863(13) 0.63443(14) 0.47524(14) 0.0312(7) Uani 1 1 d . . . . .
C5 C 0.11668(19) 0.6658(2) 0.2709(2) 0.0300(9) Uani 1 1 d . . . . .
H5 H 0.101449 0.696976 0.246446 0.036 Uiso 1 1 calc R U . . .
K6 K 0.09337(4) 0.80463(5) 0.54615(4) 0.0362(2) Uani 1 1 d . . . . .
S6 S 0.30989(5) 0.92765(5) 0.41488(6) 0.0386(3) Uani 1 1 d . . . . .
P6 P 0.35144(5) 0.87850(5) 0.47715(5) 0.0311(2) Uani 1 1 d . . . . .
O6 O 0.29895(13) 0.77348(13) 0.41572(13) 0.0285(6) Uani 1 1 d . . . . .
C6 C 0.12091(18) 0.6726(2) 0.33079(19) 0.0276(9) Uani 1 1 d . . . . .
C7 C 0.2487(2) 0.7082(2) 0.5924(2) 0.0327(10) Uani 1 1 d . . . . .
H7 H 0.279744 0.682616 0.595624 0.039 Uiso 1 1 calc R U . . .
C8 C 0.23539(18) 0.7418(2) 0.54262(19) 0.0283(9) Uani 1 1 d . . . . .
C9 C 0.31615(19) 0.8227(2) 0.5067(2) 0.0321(10) Uani 1 1 d . . . . .
H9 H 0.320186 0.817842 0.550167 0.038 Uiso 1 1 calc R U . . .
O10S O 0.32579(15) 0.72491(16) 0.29137(16) 0.0410(8) Uani 1 1 d . . . . .
C10 C 0.29502(17) 0.77650(18) 0.47025(18) 0.0257(9) Uani 1 1 d . . . . .
C11 C 0.33342(19) 0.65693(19) 0.4786(2) 0.0300(9) Uani 1 1 d . . . . .
H11 H 0.361220 0.686403 0.483741 0.036 Uiso 1 1 calc R U . . .
C11S C 0.3810(3) 0.7248(3) 0.3222(3) 0.0612(17) Uani 1 1 d . . . . .
H11A H 0.380682 0.726894 0.365094 0.073 Uiso 1 1 calc R U . . .
H11B H 0.402638 0.758175 0.310057 0.073 Uiso 1 1 calc R U . . .
C12 C 0.27839(18) 0.67065(19) 0.48233(18) 0.0267(9) Uani 1 1 d . . . . .
C12S C 0.4055(3) 0.6662(4) 0.3051(4) 0.076(2) Uani 1 1 d . . . . .
H12A H 0.443463 0.671864 0.295343 0.091 Uiso 1 1 calc R U . . .
H12B H 0.406976 0.637664 0.337595 0.091 Uiso 1 1 calc R U . . .
C13 C -0.0806(2) 0.6732(2) 0.4001(2) 0.0348(10) Uani 1 1 d . . . . .
C13S C 0.3673(3) 0.6454(3) 0.2529(4) 0.070(2) Uani 1 1 d . . . . .
H13A H 0.346692 0.610163 0.262352 0.084 Uiso 1 1 calc R U . . .
H13B H 0.388085 0.636218 0.220015 0.084 Uiso 1 1 calc R U . . .
C14 C -0.0852(3) 0.6153(3) 0.4165(3) 0.065(2) Uani 1 1 d . . . . .
H14 H -0.058873 0.598977 0.446462 0.078 Uiso 1 1 calc R U . . .
C14S C 0.3286(3) 0.6964(3) 0.2379(3) 0.0551(15) Uani 1 1 d . . . . .
H14A H 0.343315 0.723076 0.209914 0.066 Uiso 1 1 calc R U . . .
H14B H 0.291442 0.682576 0.220255 0.066 Uiso 1 1 calc R U . . .
C15 C -0.1284(3) 0.5810(3) 0.3889(4) 0.084(3) Uani 1 1 d . . . . .
H15 H -0.130468 0.540765 0.398847 0.101 Uiso 1 1 calc R U . . .
C16 C -0.1679(3) 0.6049(3) 0.3478(3) 0.072(2) Uani 1 1 d . . . . .
H16 H -0.197740 0.581342 0.329906 0.086 Uiso 1 1 calc R U . . .
C17 C -0.1647(3) 0.6618(4) 0.3321(3) 0.077(2) Uani 1 1 d . . . . .
H17 H -0.192360 0.677868 0.303309 0.092 Uiso 1 1 calc R U . . .
C18 C -0.1214(3) 0.6968(3) 0.3581(3) 0.0572(17) Uani 1 1 d . . . . .
H18 H -0.119528 0.736744 0.347129 0.069 Uiso 1 1 calc R U . . .
C19 C -0.05065(18) 0.7915(2) 0.43220(19) 0.0299(9) Uani 1 1 d . . . . .
O20S O 0.33060(18) 0.8704(2) 0.2253(2) 0.0615(11) Uani 1 1 d D . . . .
C21S C 0.3696(3) 0.9131(4) 0.2488(4) 0.084(3) Uani 1 1 d D . . . .
H21A H 0.400509 0.915415 0.225278 0.100 Uiso 1 1 calc R U . . .
H21B H 0.384924 0.903081 0.289697 0.100 Uiso 1 1 calc R U . . .
C22S C 0.3391(4) 0.9698(4) 0.2468(4) 0.096(3) Uani 1 1 d D . . . .
H22A H 0.364275 1.003303 0.243456 0.115 Uiso 1 1 calc R U . . .
H22B H 0.320508 0.975127 0.281995 0.115 Uiso 1 1 calc R U . . .
C23S C 0.2970(4) 0.9632(4) 0.1918(6) 0.109(4) Uani 1 1 d D . . . .
H23A H 0.260161 0.977968 0.198404 0.131 Uiso 1 1 calc R U . . .
H23B H 0.309143 0.984737 0.158581 0.131 Uiso 1 1 calc R U . . .
C24S C 0.2952(4) 0.8996(4) 0.1805(4) 0.089(3) Uani 1 1 d D . . . .
H24A H 0.256690 0.885097 0.179344 0.106 Uiso 1 1 calc R U . . .
H24B H 0.307241 0.891415 0.142007 0.106 Uiso 1 1 calc R U . . .
C20 C -0.0946(2) 0.8022(2) 0.4627(2) 0.0432(12) Uani 1 1 d . . . . .
H20 H -0.108409 0.771873 0.484811 0.052 Uiso 1 1 calc R U . . .
C21 C -0.1190(2) 0.8584(3) 0.4608(3) 0.0486(13) Uani 1 1 d . . . . .
H21 H -0.149824 0.865682 0.480829 0.058 Uiso 1 1 calc R U . . .
C22 C -0.0975(2) 0.9029(2) 0.4296(2) 0.0429(12) Uani 1 1 d . . . . .
H22 H -0.112996 0.941109 0.428898 0.052 Uiso 1 1 calc R U . . .
C23 C -0.0536(2) 0.8911(2) 0.3996(2) 0.0436(12) Uani 1 1 d . . . . .
H23 H -0.039169 0.921300 0.377773 0.052 Uiso 1 1 calc R U . . .
C24 C -0.0304(2) 0.8357(2) 0.4008(2) 0.0387(11) Uani 1 1 d . . . . .
H24 H -0.000207 0.828280 0.379833 0.046 Uiso 1 1 calc R U . . .
C25 C 0.0514(2) 0.9319(2) 0.2676(2) 0.0409(12) Uani 1 1 d . . . . .
C26 C 0.0493(2) 0.9882(2) 0.2888(2) 0.0436(12) Uani 1 1 d . . . . .
H26 H 0.082398 1.006527 0.306925 0.052 Uiso 1 1 calc R U . . .
C27 C -0.0007(3) 1.0182(3) 0.2840(3) 0.0576(17) Uani 1 1 d . . . . .
H27 H -0.001772 1.056812 0.299040 0.069 Uiso 1 1 calc R U . . .
C28 C -0.0491(3) 0.9920(3) 0.2575(3) 0.0613(18) Uani 1 1 d . . . . .
H28 H -0.083249 1.012696 0.253867 0.074 Uiso 1 1 calc R U . . .
C29 C -0.0472(3) 0.9359(3) 0.2363(3) 0.0643(19) Uani 1 1 d . . . . .
H29 H -0.080494 0.917784 0.218395 0.077 Uiso 1 1 calc R U . . .
O30S O 0.14373(16) 0.90575(15) 0.50905(16) 0.0432(8) Uani 1 1 d D . . . .
C31S C 0.1280(3) 0.9598(3) 0.4806(3) 0.0617(17) Uani 1 1 d D . . . .
H31A H 0.100821 0.980935 0.501040 0.074 Uiso 1 1 calc R U . . .
H31B H 0.111647 0.953298 0.439289 0.074 Uiso 1 1 calc R U . . .
C32S C 0.1831(4) 0.9938(3) 0.4845(3) 0.077(2) Uani 1 1 d D . . . .
H32A H 0.199822 0.989155 0.448075 0.092 Uiso 1 1 calc R U . . .
H32B H 0.177183 1.035944 0.491313 0.092 Uiso 1 1 calc R U . . .
C33S C 0.2200(3) 0.9667(4) 0.5364(4) 0.078(2) Uani 1 1 d D . . . .
H33A H 0.253724 0.949200 0.523924 0.094 Uiso 1 1 calc R U . . .
H33B H 0.231358 0.996269 0.567127 0.094 Uiso 1 1 calc R U . . .
C34S C 0.1848(3) 0.9211(3) 0.5579(3) 0.0606(17) Uani 1 1 d D . . . .
H34A H 0.207342 0.886454 0.571764 0.073 Uiso 1 1 calc R U . . .
H34B H 0.166758 0.936338 0.590732 0.073 Uiso 1 1 calc R U . . .
C30 C 0.0024(2) 0.9054(3) 0.2406(3) 0.0501(14) Uani 1 1 d . . . . .
H30 H 0.003198 0.866841 0.225446 0.060 Uiso 1 1 calc R U . . .
C31 C 0.12992(18) 0.8767(2) 0.20178(19) 0.0290(9) Uani 1 1 d . . . . .
C32 C 0.1413(3) 0.9223(3) 0.1666(2) 0.0481(13) Uani 1 1 d . . . . .
H32 H 0.141548 0.961085 0.181537 0.058 Uiso 1 1 calc R U . . .
C33 C 0.1523(3) 0.9136(3) 0.1105(3) 0.0546(15) Uani 1 1 d . . . . .
H33 H 0.157446 0.946094 0.086131 0.065 Uiso 1 1 calc R U . . .
C34 C 0.1558(2) 0.8578(3) 0.0901(2) 0.0509(15) Uani 1 1 d . . . . .
H34 H 0.165523 0.851410 0.052084 0.061 Uiso 1 1 calc R U . . .
C35 C 0.1453(3) 0.8104(3) 0.1245(3) 0.0585(17) Uani 1 1 d . . . . .
H35 H 0.147020 0.771678 0.109957 0.070 Uiso 1 1 calc R U . . .
C36 C 0.1320(3) 0.8202(2) 0.1808(2) 0.0507(14) Uani 1 1 d . . . . .
H36 H 0.124494 0.788080 0.204650 0.061 Uiso 1 1 calc R U . . .
C37 C 0.1263(2) 0.6204(2) 0.1599(2) 0.0348(10) Uani 1 1 d . . . . .
C38 C 0.0722(2) 0.6225(3) 0.1307(2) 0.0480(13) Uani 1 1 d . . . . .
H38 H 0.041799 0.612591 0.150536 0.058 Uiso 1 1 calc R U . . .
C39 C 0.0631(3) 0.6396(3) 0.0716(3) 0.0544(15) Uani 1 1 d . . . . .
H39 H 0.026211 0.641113 0.051557 0.065 Uiso 1 1 calc R U . . .
O40S O 0.11926(16) 0.54557(16) 0.48411(16) 0.0434(8) Uani 1 1 d . . . . .
C40 C 0.1061(3) 0.6539(3) 0.0426(2) 0.0564(16) Uani 1 1 d . . . . .
H40 H 0.099097 0.666541 0.002922 0.068 Uiso 1 1 calc R U . . .
C41 C 0.1606(3) 0.6500(3) 0.0712(3) 0.0516(14) Uani 1 1 d . . . . .
H41 H 0.190833 0.659122 0.050811 0.062 Uiso 1 1 calc R U . . .
C41S C 0.1213(3) 0.5244(3) 0.5437(3) 0.070(2) Uani 1 1 d . . . . .
H41A H 0.144598 0.550342 0.571449 0.084 Uiso 1 1 calc R U . . .
H41B H 0.136921 0.484297 0.547378 0.084 Uiso 1 1 calc R U . . .
C42 C 0.1702(2) 0.6328(2) 0.1298(2) 0.0408(11) Uani 1 1 d . . . . .
H42 H 0.207217 0.629454 0.149114 0.049 Uiso 1 1 calc R U . . .
C42S C 0.0629(4) 0.5246(4) 0.5558(4) 0.081(2) Uani 1 1 d . . . . .
H42A H 0.051460 0.564006 0.567327 0.097 Uiso 1 1 calc R U . . .
H42B H 0.057363 0.496199 0.586951 0.097 Uiso 1 1 calc R U . . .
C43 C 0.0911(2) 0.5417(2) 0.2453(2) 0.0362(11) Uani 1 1 d . . . . .
C43S C 0.0311(3) 0.5061(4) 0.4965(3) 0.073(2) Uani 1 1 d . . . . .
H43A H 0.031468 0.463078 0.491667 0.087 Uiso 1 1 calc R U . . .
H43B H -0.007779 0.519982 0.491865 0.087 Uiso 1 1 calc R U . . .
C44 C 0.0481(2) 0.5468(3) 0.2784(2) 0.0408(11) Uani 1 1 d . . . . .
H44 H 0.041644 0.582959 0.296600 0.049 Uiso 1 1 calc R U . . .
C44S C 0.0634(3) 0.5360(3) 0.4535(3) 0.0541(14) Uani 1 1 d . . . . .
H44A H 0.064497 0.511052 0.418614 0.065 Uiso 1 1 calc R U . . .
H44B H 0.045817 0.573817 0.440652 0.065 Uiso 1 1 calc R U . . .
C45 C 0.0142(2) 0.4983(3) 0.2849(3) 0.0517(14) Uani 1 1 d . . . . .
H45 H -0.014778 0.501251 0.308358 0.062 Uiso 1 1 calc R U . . .
C46 C 0.0229(3) 0.4462(3) 0.2573(3) 0.0554(16) Uani 1 1 d . . . . .
H46 H -0.000537 0.413657 0.261381 0.066 Uiso 1 1 calc R U . . .
C47 C 0.0659(3) 0.4409(3) 0.2234(3) 0.0506(14) Uani 1 1 d . . . . .
H47 H 0.071665 0.405036 0.204256 0.061 Uiso 1 1 calc R U . . .
C48 C 0.0999(2) 0.4885(3) 0.2179(3) 0.0459(12) Uani 1 1 d . . . . .
H48 H 0.129618 0.484982 0.195397 0.055 Uiso 1 1 calc R U . . .
C49 C 0.2477(2) 0.6678(2) 0.7064(2) 0.0383(11) Uani 1 1 d . . . . .
O50S O 0.0405(10) 0.8845(10) 0.6017(7) 0.049(3) Uani 0.65(4) 1 d . U P A 1
C51S C 0.0508(7) 0.9271(7) 0.6461(7) 0.060(4) Uani 0.65(4) 1 d . U P A 1
H51C H 0.091096 0.934502 0.656372 0.072 Uiso 0.65(4) 1 calc R U P A 1
H51D H 0.035474 0.914899 0.681789 0.072 Uiso 0.65(4) 1 calc R U P A 1
C52S C 0.0214(8) 0.9802(6) 0.6191(7) 0.060(4) Uani 0.65(4) 1 d D U P A 1
H52A H 0.045820 1.002355 0.596021 0.072 Uiso 0.65(4) 1 calc R U P A 1
H52B H 0.010343 1.006168 0.649751 0.072 Uiso 0.65(4) 1 calc R U P A 1
C53S C -0.0288(8) 0.9579(8) 0.5800(9) 0.071(4) Uani 0.65(4) 1 d D U P A 1
H53A H -0.032433 0.977122 0.541105 0.085 Uiso 0.65(4) 1 calc R U P A 1
H53B H -0.062930 0.965418 0.597643 0.085 Uiso 0.65(4) 1 calc R U P A 1
C54S C -0.0187(10) 0.8907(9) 0.5744(12) 0.095(6) Uani 0.65(4) 1 d . U P A 1
H54A H -0.043727 0.867690 0.595921 0.114 Uiso 0.65(4) 1 calc R U P A 1
H54B H -0.023844 0.878153 0.532818 0.114 Uiso 0.65(4) 1 calc R U P A 1
O50T O 0.038(2) 0.891(2) 0.600(2) 0.073(8) Uani 0.35(4) 1 d . U P A 2
C51T C 0.0457(16) 0.9459(19) 0.629(2) 0.085(8) Uani 0.35(4) 1 d . U P A 2
H51A H 0.049275 0.939344 0.672100 0.102 Uiso 0.35(4) 1 calc R U P A 2
H51B H 0.080847 0.963459 0.620596 0.102 Uiso 0.35(4) 1 calc R U P A 2
C52T C 0.0015(18) 0.9858(17) 0.612(2) 0.093(8) Uani 0.35(4) 1 d D U P A 2
H52C H 0.010158 1.013682 0.582046 0.112 Uiso 0.35(4) 1 calc R U P A 2
H52D H -0.009208 1.007490 0.646192 0.112 Uiso 0.35(4) 1 calc R U P A 2
C53T C -0.0410(16) 0.9425(19) 0.589(2) 0.089(8) Uani 0.35(4) 1 d D U P A 2
H53C H -0.071988 0.960558 0.562149 0.107 Uiso 0.35(4) 1 calc R U P A 2
H53D H -0.055730 0.920171 0.619896 0.107 Uiso 0.35(4) 1 calc R U P A 2
C54T C -0.0003(15) 0.9028(17) 0.5531(19) 0.082(7) Uani 0.35(4) 1 d . U P A 2
H54C H -0.018892 0.867108 0.535624 0.099 Uiso 0.35(4) 1 calc R U P A 2
H54D H 0.015450 0.925441 0.522745 0.099 Uiso 0.35(4) 1 calc R U P A 2
C50 C 0.2985(3) 0.6860(3) 0.7359(3) 0.0601(18) Uani 1 1 d . . . . .
H50 H 0.312124 0.723879 0.728529 0.072 Uiso 1 1 calc R U . . .
C51 C 0.3299(3) 0.6493(3) 0.7766(3) 0.0590(17) Uani 1 1 d . . . . .
H51 H 0.365081 0.661821 0.795781 0.071 Uiso 1 1 calc R U . . .
C52 C 0.3100(3) 0.5955(3) 0.7885(2) 0.0483(13) Uani 1 1 d . . . . .
H52 H 0.330473 0.571242 0.817259 0.058 Uiso 1 1 calc R U . . .
C53 C 0.2600(3) 0.5764(3) 0.7590(3) 0.0609(17) Uani 1 1 d . . . . .
H53 H 0.246428 0.538629 0.766764 0.073 Uiso 1 1 calc R U . . .
C54 C 0.2299(3) 0.6122(3) 0.7181(3) 0.0568(16) Uani 1 1 d . . . . .
H54 H 0.195975 0.598168 0.697284 0.068 Uiso 1 1 calc R U . . .
C55 C 0.2134(2) 0.7870(3) 0.6773(2) 0.0424(12) Uani 1 1 d . . . . .
C56 C 0.2590(2) 0.8221(2) 0.6709(2) 0.0424(12) Uani 1 1 d . . . . .
H56 H 0.288185 0.806807 0.652047 0.051 Uiso 1 1 calc R U . . .
C57 C 0.2622(3) 0.8790(3) 0.6918(3) 0.0551(15) Uani 1 1 d . . . . .
H57 H 0.293505 0.902591 0.687185 0.066 Uiso 1 1 calc R U . . .
C58 C 0.2197(3) 0.9017(3) 0.7196(3) 0.067(2) Uani 1 1 d . . . . .
H58 H 0.221602 0.940925 0.733405 0.080 Uiso 1 1 calc R U . . .
C59 C 0.1753(4) 0.8673(4) 0.7268(4) 0.082(3) Uani 1 1 d . . . . .
H59 H 0.146365 0.882676 0.746043 0.098 Uiso 1 1 calc R U . . .
O60S O 0.190(2) 0.429(2) 0.3913(16) 0.048(7) Uani 0.29(3) 1 d . U P B 1
C61S C 0.224(3) 0.374(2) 0.4102(16) 0.042(7) Uani 0.29(3) 1 d . U P B 1
H61C H 0.214806 0.358991 0.448254 0.051 Uiso 0.29(3) 1 calc R U P B 1
H61D H 0.263889 0.381803 0.413899 0.051 Uiso 0.29(3) 1 calc R U P B 1
C62S C 0.2062(16) 0.3281(17) 0.3607(17) 0.042(6) Uani 0.29(3) 1 d . U P B 1
H62C H 0.206035 0.287944 0.376891 0.050 Uiso 0.29(3) 1 calc R U P B 1
H62D H 0.231659 0.329351 0.330816 0.050 Uiso 0.29(3) 1 calc R U P B 1
C63S C 0.1452(17) 0.3480(14) 0.3336(14) 0.038(6) Uani 0.29(3) 1 d . U P B 1
H63A H 0.116391 0.327903 0.352635 0.046 Uiso 0.29(3) 1 calc R U P B 1
H63B H 0.137950 0.341489 0.290761 0.046 Uiso 0.29(3) 1 calc R U P B 1
C64S C 0.1489(12) 0.4162(11) 0.3495(16) 0.053(8) Uani 0.29(3) 1 d . U P B 1
H64C H 0.153970 0.438643 0.313937 0.064 Uiso 0.29(3) 1 calc R U P B 1
H64D H 0.113493 0.428738 0.362029 0.064 Uiso 0.29(3) 1 calc R U P B 1
O60T O 0.1851(9) 0.4254(9) 0.4084(8) 0.064(4) Uani 0.71(3) 1 d . U P B 2
C61T C 0.2260(12) 0.3828(12) 0.4081(12) 0.075(6) Uani 0.71(3) 1 d . U P B 2
H61A H 0.240570 0.370733 0.448613 0.090 Uiso 0.71(3) 1 calc R U P B 2
H61B H 0.257212 0.397942 0.389092 0.090 Uiso 0.71(3) 1 calc R U P B 2
C62T C 0.1981(12) 0.3315(10) 0.3736(13) 0.106(7) Uani 0.71(3) 1 d . U P B 2
H62A H 0.221136 0.317148 0.344399 0.127 Uiso 0.71(3) 1 calc R U P B 2
H62B H 0.191705 0.298830 0.400092 0.127 Uiso 0.71(3) 1 calc R U P B 2
C63T C 0.1448(11) 0.3555(11) 0.3443(12) 0.099(7) Uani 0.71(3) 1 d . U P B 2
H63C H 0.147946 0.367819 0.303727 0.119 Uiso 0.71(3) 1 calc R U P B 2
H63D H 0.114766 0.326148 0.343248 0.119 Uiso 0.71(3) 1 calc R U P B 2
C64T C 0.1341(5) 0.4058(5) 0.3802(8) 0.072(4) Uani 0.71(3) 1 d . U P B 2
H64A H 0.115234 0.437147 0.355289 0.086 Uiso 0.71(3) 1 calc R U P B 2
H64B H 0.109912 0.394161 0.409409 0.086 Uiso 0.71(3) 1 calc R U P B 2
C60 C 0.1719(3) 0.8091(4) 0.7059(3) 0.0659(19) Uani 1 1 d . . . . .
H60 H 0.141166 0.785196 0.711557 0.079 Uiso 1 1 calc R U . . .
C61 C 0.3805(2) 0.9232(3) 0.5401(2) 0.0441(13) Uani 1 1 d . . . . .
C62 C 0.4019(3) 0.8959(4) 0.5937(3) 0.0652(19) Uani 1 1 d . . . . .
H62 H 0.399267 0.854706 0.597833 0.078 Uiso 1 1 calc R U . . .
C63 C 0.4268(3) 0.9297(4) 0.6400(3) 0.073(2) Uani 1 1 d . . . . .
H63 H 0.440019 0.911637 0.676449 0.087 Uiso 1 1 calc R U . . .
C64 C 0.4325(3) 0.9891(5) 0.6338(4) 0.086(3) Uani 1 1 d . . . . .
H64 H 0.451040 1.011711 0.665150 0.103 Uiso 1 1 calc R U . . .
C65 C 0.4110(4) 1.0159(4) 0.5817(5) 0.091(3) Uani 1 1 d . . . . .
H65 H 0.414352 1.057031 0.577517 0.109 Uiso 1 1 calc R U . . .
C66 C 0.3842(3) 0.9821(3) 0.5345(3) 0.0665(19) Uani 1 1 d . . . . .
H66 H 0.368866 1.000729 0.499065 0.080 Uiso 1 1 calc R U . . .
C67 C 0.41359(19) 0.8477(2) 0.4510(2) 0.0328(10) Uani 1 1 d . . . . .
C68 C 0.4339(2) 0.7937(2) 0.4720(2) 0.0389(11) Uani 1 1 d . . . . .
H68 H 0.415849 0.772747 0.499490 0.047 Uiso 1 1 calc R U . . .
C69 C 0.4817(2) 0.7702(3) 0.4521(3) 0.0487(13) Uani 1 1 d . . . . .
H69 H 0.496096 0.733513 0.466296 0.058 Uiso 1 1 calc R U . . .
C70 C 0.5068(2) 0.8007(3) 0.4124(3) 0.0525(15) Uani 1 1 d . . . . .
H70 H 0.538500 0.784690 0.398587 0.063 Uiso 1 1 calc R U . . .
C71 C 0.4869(2) 0.8547(3) 0.3919(3) 0.0542(15) Uani 1 1 d . . . . .
H71 H 0.505099 0.875701 0.364600 0.065 Uiso 1 1 calc R U . . .
C72 C 0.4399(2) 0.8782(3) 0.4115(2) 0.0450(12) Uani 1 1 d . . . . .
H72 H 0.426162 0.915265 0.397635 0.054 Uiso 1 1 calc R U . . .
C73 C 0.42615(19) 0.5855(2) 0.4757(2) 0.0308(9) Uani 1 1 d . . . . .
C74 C 0.4553(2) 0.6141(2) 0.5239(2) 0.0405(11) Uani 1 1 d . . . . .
H74 H 0.435742 0.632269 0.551901 0.049 Uiso 1 1 calc R U . . .
C75 C 0.5129(2) 0.6159(2) 0.5311(3) 0.0448(13) Uani 1 1 d . . . . .
H75 H 0.532817 0.634969 0.564203 0.054 Uiso 1 1 calc R U . . .
C76 C 0.5411(2) 0.5900(2) 0.4902(3) 0.0447(12) Uani 1 1 d . . . . .
H76 H 0.580471 0.592224 0.495073 0.054 Uiso 1 1 calc R U . . .
C77 C 0.5134(2) 0.5609(3) 0.4423(3) 0.0470(13) Uani 1 1 d . . . . .
H77 H 0.533433 0.542310 0.414907 0.056 Uiso 1 1 calc R U . . .
C78 C 0.4553(2) 0.5593(2) 0.4348(2) 0.0361(10) Uani 1 1 d . . . . .
H78 H 0.435594 0.540238 0.401528 0.043 Uiso 1 1 calc R U . . .
C79 C 0.32995(18) 0.5398(2) 0.5240(2) 0.0302(9) Uani 1 1 d . . . . .
C80 C 0.3077(2) 0.4848(2) 0.5132(2) 0.0387(11) Uani 1 1 d . . . . .
H80 H 0.303883 0.468893 0.474796 0.046 Uiso 1 1 calc R U . . .
C81 C 0.2906(2) 0.4525(2) 0.5589(3) 0.0502(14) Uani 1 1 d . . . . .
H81 H 0.274640 0.414818 0.551202 0.060 Uiso 1 1 calc R U . . .
C82 C 0.2968(2) 0.4746(3) 0.6149(3) 0.0509(14) Uani 1 1 d . . . . .
H82 H 0.285807 0.452017 0.645876 0.061 Uiso 1 1 calc R U . . .
C83 C 0.3192(2) 0.5300(3) 0.6263(2) 0.0478(13) Uani 1 1 d . . . . .
H83 H 0.323039 0.545742 0.664801 0.057 Uiso 1 1 calc R U . . .
C84 C 0.3359(2) 0.5624(2) 0.5804(2) 0.0394(11) Uani 1 1 d . . . . .
H84 H 0.351406 0.600305 0.587958 0.047 Uiso 1 1 calc R U . . .

loop_
_atom_site_aniso_label
_atom_site_aniso_U_11
_atom_site_aniso_U_22
_atom_site_aniso_U_33
_atom_site_aniso_U_23
_atom_site_aniso_U_13
_atom_site_aniso_U_12
K1 0.0342(5) 0.0308(5) 0.0352(5) 0.0005(4) 0.0063(4) -0.0031(4)
S1 0.0291(6) 0.0436(6) 0.0319(5) 0.0075(5) 0.0022(4) 0.0011(5)
P1 0.0231(5) 0.0286(5) 0.0300(5) 0.0008(4) 0.0019(4) 0.0001(4)
O1 0.0269(16) 0.0354(16) 0.0302(16) -0.0039(13) 0.0049(12) 0.0023(13)
N1 0.0251(19) 0.0288(18) 0.0253(17) -0.0003(14) 0.0053(14) 0.0024(14)
C1 0.026(2) 0.030(2) 0.031(2) -0.0024(18) -0.0008(17) 0.0023(17)
K2 0.0249(5) 0.0274(4) 0.0295(4) -0.0016(3) -0.0006(3) 0.0006(4)
S2 0.0410(7) 0.0329(6) 0.0420(6) -0.0020(5) -0.0064(5) 0.0013(5)
P2 0.0290(6) 0.0295(5) 0.0287(5) 0.0028(4) 0.0006(4) 0.0069(4)
O2 0.0239(17) 0.0315(16) 0.0352(16) 0.0001(13) 0.0009(12) 0.0011(12)
N2 0.0240(18) 0.0289(18) 0.0278(18) 0.0028(15) 0.0040(14) 0.0046(15)
C2 0.024(2) 0.028(2) 0.026(2) 0.0032(17) 0.0029(16) 0.0055(17)
K3 0.0280(5) 0.0271(5) 0.0562(6) 0.0025(4) 0.0023(4) 0.0013(4)
S3 0.0282(6) 0.0385(6) 0.0403(6) -0.0100(5) -0.0028(5) 0.0054(5)
P3 0.0266(6) 0.0334(6) 0.0281(5) -0.0046(4) -0.0020(4) -0.0008(4)
O3 0.0292(16) 0.0290(15) 0.0296(15) 0.0033(12) 0.0010(12) 0.0044(12)
C3 0.028(2) 0.036(2) 0.030(2) 0.0059(18) 0.0020(18) 0.0024(19)
K4 0.0250(5) 0.0332(5) 0.0310(5) 0.0025(4) 0.0008(4) 0.0019(4)
S4 0.0335(7) 0.0706(9) 0.0315(6) 0.0026(6) 0.0028(5) -0.0142(6)
P4 0.0304(6) 0.0484(7) 0.0251(5) 0.0022(5) 0.0020(4) -0.0076(5)
O4 0.0262(16) 0.0396(17) 0.0285(15) 0.0009(13) 0.0031(12) 0.0061(13)
C4 0.027(2) 0.030(2) 0.0215(19) -0.0021(16) -0.0006(16) 0.0011(17)
K5 0.0275(5) 0.0318(5) 0.0284(4) -0.0010(4) 0.0008(4) 0.0031(4)
S5 0.0274(6) 0.0379(6) 0.0357(6) -0.0035(5) -0.0029(4) 0.0064(5)
P5 0.0201(5) 0.0286(5) 0.0337(6) 0.0012(4) -0.0007(4) 0.0038(4)
O5 0.0209(16) 0.0329(16) 0.0385(17) -0.0011(13) 0.0003(12) 0.0009(13)
C5 0.028(2) 0.033(2) 0.028(2) -0.0015(18) -0.0004(18) 0.0012(18)
K6 0.0327(5) 0.0427(5) 0.0340(5) -0.0087(4) 0.0071(4) 0.0025(4)
S6 0.0365(7) 0.0268(5) 0.0507(7) -0.0022(5) 0.0003(5) -0.0041(5)
P6 0.0243(6) 0.0329(6) 0.0350(6) -0.0099(5) -0.0003(4) -0.0028(5)
O6 0.0285(16) 0.0319(15) 0.0249(15) -0.0028(12) 0.0033(12) -0.0035(12)
C6 0.019(2) 0.033(2) 0.030(2) -0.0004(18) 0.0018(16) 0.0037(17)
C7 0.029(2) 0.041(3) 0.029(2) 0.0046(19) 0.0047(18) -0.0008(19)
C8 0.021(2) 0.034(2) 0.029(2) -0.0014(17) 0.0017(16) -0.0017(17)
C9 0.025(2) 0.040(3) 0.030(2) -0.0053(19) -0.0004(17) 0.0010(19)
O10S 0.039(2) 0.0409(19) 0.0435(19) -0.0044(15) 0.0093(15) 0.0011(15)
C10 0.020(2) 0.028(2) 0.029(2) -0.0004(17) 0.0006(16) 0.0032(16)
C11 0.024(2) 0.027(2) 0.037(2) 0.0012(18) -0.0024(18) 0.0010(17)
C11S 0.034(3) 0.087(5) 0.064(4) -0.018(3) 0.016(3) 0.003(3)
C12 0.022(2) 0.029(2) 0.027(2) 0.0053(16) 0.0002(16) 0.0038(17)
C12S 0.053(4) 0.075(5) 0.105(6) 0.025(4) 0.027(4) 0.014(4)
C13 0.033(3) 0.033(2) 0.038(2) 0.0000(19) 0.003(2) -0.0085(19)
C13S 0.083(5) 0.050(4) 0.089(5) -0.010(3) 0.055(4) 0.007(3)
C14 0.049(4) 0.046(3) 0.090(5) 0.022(3) -0.024(3) -0.016(3)
C14S 0.067(4) 0.057(3) 0.045(3) -0.009(3) 0.022(3) -0.009(3)
C15 0.077(5) 0.058(4) 0.104(6) 0.035(4) -0.036(5) -0.038(4)
C16 0.071(5) 0.069(4) 0.066(4) 0.014(3) -0.023(4) -0.038(4)
C17 0.075(5) 0.081(5) 0.061(4) 0.024(4) -0.035(4) -0.034(4)
C18 0.066(4) 0.051(3) 0.047(3) 0.013(3) -0.017(3) -0.026(3)
C19 0.023(2) 0.036(2) 0.029(2) -0.0007(18) -0.0038(17) 0.0034(18)
O20S 0.044(2) 0.075(3) 0.066(3) 0.022(2) 0.009(2) 0.007(2)
C21S 0.048(4) 0.115(7) 0.081(5) 0.032(5) -0.014(4) -0.021(4)
C22S 0.102(7) 0.090(6) 0.101(7) -0.014(5) 0.031(6) -0.046(6)
C23S 0.070(6) 0.058(5) 0.190(12) -0.008(6) -0.017(7) -0.002(4)
C24S 0.110(7) 0.075(5) 0.070(5) 0.004(4) -0.025(5) 0.022(5)
C20 0.041(3) 0.043(3) 0.048(3) 0.000(2) 0.016(2) 0.001(2)
C21 0.040(3) 0.050(3) 0.058(3) -0.005(3) 0.015(3) 0.014(2)
C22 0.047(3) 0.043(3) 0.038(3) -0.002(2) 0.003(2) 0.021(2)
C23 0.049(3) 0.040(3) 0.044(3) 0.010(2) 0.011(2) 0.011(2)
C24 0.035(3) 0.041(3) 0.043(3) 0.001(2) 0.013(2) 0.009(2)
C25 0.050(3) 0.038(3) 0.036(2) 0.012(2) 0.009(2) 0.017(2)
C26 0.051(3) 0.041(3) 0.039(3) 0.008(2) 0.004(2) 0.015(2)
C27 0.079(5) 0.052(3) 0.045(3) 0.008(3) 0.018(3) 0.036(3)
C28 0.047(4) 0.067(4) 0.072(4) 0.026(3) 0.017(3) 0.033(3)
C29 0.035(3) 0.068(4) 0.088(5) 0.028(4) 0.002(3) 0.017(3)
O30S 0.051(2) 0.0337(18) 0.0438(19) -0.0061(15) 0.0009(16) 0.0107(16)
C31S 0.081(5) 0.042(3) 0.060(4) 0.002(3) -0.001(3) 0.019(3)
C32S 0.126(7) 0.046(3) 0.070(5) -0.021(3) 0.057(5) -0.021(4)
C33S 0.054(4) 0.092(6) 0.090(6) -0.042(5) 0.017(4) 0.001(4)
C34S 0.064(4) 0.055(4) 0.059(4) -0.016(3) -0.008(3) 0.012(3)
C30 0.042(3) 0.042(3) 0.064(4) 0.006(3) -0.001(3) 0.010(2)
C31 0.020(2) 0.037(2) 0.029(2) 0.0034(18) -0.0019(16) 0.0077(17)
C32 0.052(3) 0.051(3) 0.039(3) 0.005(2) -0.001(2) -0.015(3)
C33 0.061(4) 0.058(4) 0.046(3) 0.010(3) 0.014(3) -0.008(3)
C34 0.035(3) 0.085(4) 0.034(3) 0.010(3) 0.007(2) 0.016(3)
C35 0.083(5) 0.052(3) 0.040(3) -0.009(3) 0.005(3) 0.018(3)
C36 0.082(4) 0.037(3) 0.033(3) 0.007(2) 0.009(3) 0.007(3)
C37 0.033(3) 0.038(2) 0.031(2) -0.0076(19) -0.0034(19) 0.0004(19)
C38 0.040(3) 0.062(4) 0.040(3) 0.001(3) -0.002(2) -0.003(3)
C39 0.043(3) 0.079(4) 0.037(3) -0.001(3) -0.009(2) 0.002(3)
O40S 0.044(2) 0.0400(19) 0.044(2) 0.0112(15) -0.0009(16) -0.0040(16)
C40 0.072(4) 0.065(4) 0.031(3) 0.000(3) 0.003(3) 0.011(3)
C41 0.065(4) 0.051(3) 0.042(3) -0.001(2) 0.020(3) 0.000(3)
C41S 0.088(5) 0.053(4) 0.060(4) 0.022(3) -0.022(4) -0.014(3)
C42 0.040(3) 0.044(3) 0.038(3) -0.003(2) 0.005(2) 0.007(2)
C42S 0.118(7) 0.062(4) 0.072(5) 0.027(4) 0.044(5) 0.007(4)
C43 0.034(3) 0.039(3) 0.033(2) -0.001(2) -0.003(2) -0.002(2)
C43S 0.059(4) 0.079(5) 0.079(5) 0.035(4) 0.007(4) -0.007(4)
C44 0.037(3) 0.051(3) 0.032(2) -0.005(2) -0.003(2) -0.006(2)
C44S 0.046(3) 0.062(4) 0.053(3) -0.002(3) 0.003(3) -0.009(3)
C45 0.036(3) 0.076(4) 0.041(3) 0.002(3) -0.001(2) -0.012(3)
C46 0.050(4) 0.056(4) 0.053(3) 0.006(3) -0.015(3) -0.021(3)
C47 0.053(4) 0.039(3) 0.056(3) -0.004(2) -0.005(3) -0.007(2)
C48 0.041(3) 0.045(3) 0.050(3) -0.005(2) 0.002(2) -0.001(2)
C49 0.040(3) 0.049(3) 0.025(2) 0.003(2) 0.0039(19) -0.015(2)
O50S 0.050(7) 0.055(7) 0.038(5) -0.015(5) -0.009(4) 0.015(5)
C51S 0.065(7) 0.051(7) 0.057(7) -0.017(5) -0.016(5) 0.027(6)
C52S 0.067(9) 0.047(6) 0.065(7) -0.002(5) 0.003(6) 0.021(6)
C53S 0.049(8) 0.063(8) 0.095(9) 0.016(7) -0.003(6) 0.009(6)
C54S 0.064(10) 0.086(9) 0.120(13) -0.009(9) -0.036(9) 0.019(7)
O50T 0.052(11) 0.063(12) 0.097(15) -0.043(10) -0.011(9) 0.037(9)
C51T 0.063(12) 0.074(13) 0.110(15) -0.040(12) -0.015(11) 0.025(11)
C52T 0.074(14) 0.082(13) 0.115(15) -0.032(11) -0.016(12) 0.033(11)
C53T 0.062(13) 0.078(13) 0.119(15) -0.034(12) -0.018(11) 0.037(10)
C54T 0.056(12) 0.073(12) 0.109(15) -0.033(11) -0.020(9) 0.025(9)
C50 0.062(4) 0.049(3) 0.061(4) 0.016(3) -0.019(3) -0.022(3)
C51 0.054(4) 0.057(4) 0.059(4) 0.017(3) -0.019(3) -0.010(3)
C52 0.063(4) 0.047(3) 0.031(3) 0.009(2) -0.004(2) -0.007(3)
C53 0.080(5) 0.050(3) 0.049(3) 0.010(3) -0.004(3) -0.014(3)
C54 0.055(4) 0.051(3) 0.060(4) 0.003(3) -0.011(3) -0.013(3)
C55 0.036(3) 0.056(3) 0.033(2) -0.003(2) -0.001(2) 0.005(2)
C56 0.046(3) 0.046(3) 0.033(2) -0.003(2) -0.004(2) 0.001(2)
C57 0.060(4) 0.052(3) 0.047(3) -0.008(3) -0.013(3) 0.000(3)
C58 0.075(5) 0.056(4) 0.062(4) -0.019(3) -0.017(3) 0.014(3)
C59 0.070(5) 0.095(6) 0.080(5) -0.028(5) 0.010(4) 0.032(5)
O60S 0.049(12) 0.033(10) 0.056(13) 0.000(10) -0.008(9) 0.011(9)
C61S 0.065(15) 0.033(12) 0.025(11) 0.011(9) -0.008(10) 0.008(10)
C62S 0.038(11) 0.039(11) 0.051(12) -0.005(9) 0.013(9) -0.006(8)
C63S 0.041(12) 0.036(11) 0.038(11) 0.000(8) 0.007(8) -0.008(9)
C64S 0.049(12) 0.041(10) 0.066(15) -0.001(10) -0.008(10) 0.001(8)
O60T 0.055(5) 0.041(4) 0.090(11) 0.012(6) -0.014(7) -0.013(3)
C61T 0.062(8) 0.060(11) 0.097(12) -0.010(8) -0.010(8) -0.003(7)
C62T 0.104(13) 0.062(8) 0.136(16) -0.023(9) -0.035(11) 0.013(8)
C63T 0.076(10) 0.090(11) 0.119(14) -0.017(8) -0.032(9) -0.006(8)
C64T 0.052(6) 0.069(6) 0.089(9) 0.023(6) -0.011(6) -0.015(5)
C60 0.055(4) 0.089(5) 0.055(4) -0.024(4) 0.016(3) -0.003(3)
C61 0.025(2) 0.058(3) 0.049(3) -0.025(3) 0.003(2) -0.003(2)
C62 0.049(4) 0.084(5) 0.056(4) -0.026(3) -0.017(3) 0.019(3)
C63 0.046(4) 0.102(6) 0.062(4) -0.042(4) -0.018(3) 0.013(4)
C64 0.046(4) 0.120(8) 0.089(6) -0.065(6) 0.000(4) -0.008(4)
C65 0.091(6) 0.083(6) 0.103(7) -0.061(5) 0.028(5) -0.032(5)
C66 0.068(4) 0.063(4) 0.069(4) -0.034(3) 0.012(3) -0.020(3)
C67 0.027(2) 0.035(2) 0.036(2) -0.0112(19) 0.0018(18) -0.0058(18)
C68 0.027(3) 0.038(3) 0.052(3) -0.009(2) 0.006(2) -0.002(2)
C69 0.041(3) 0.048(3) 0.057(3) -0.011(3) 0.005(3) 0.007(2)
C70 0.032(3) 0.076(4) 0.051(3) -0.011(3) 0.012(2) 0.002(3)
C71 0.034(3) 0.083(4) 0.047(3) 0.007(3) 0.012(2) 0.001(3)
C72 0.037(3) 0.057(3) 0.040(3) 0.000(2) 0.001(2) -0.004(2)
C73 0.024(2) 0.029(2) 0.038(2) 0.0021(18) 0.0012(18) 0.0026(17)
C74 0.029(3) 0.043(3) 0.049(3) -0.011(2) 0.003(2) 0.003(2)
C75 0.026(3) 0.048(3) 0.057(3) -0.003(3) -0.005(2) 0.000(2)
C76 0.025(3) 0.048(3) 0.058(3) 0.005(3) -0.002(2) -0.001(2)
C77 0.033(3) 0.063(3) 0.046(3) 0.001(3) 0.007(2) 0.012(2)
C78 0.023(2) 0.046(3) 0.038(2) 0.005(2) 0.0013(19) 0.005(2)
C79 0.018(2) 0.030(2) 0.041(2) 0.0034(19) 0.0013(17) 0.0023(17)
C80 0.034(3) 0.033(2) 0.051(3) 0.003(2) 0.009(2) 0.000(2)
C81 0.047(3) 0.035(3) 0.071(4) 0.008(3) 0.016(3) -0.008(2)
C82 0.044(3) 0.056(3) 0.053(3) 0.018(3) 0.009(2) -0.006(3)
C83 0.046(3) 0.057(3) 0.037(3) 0.006(2) -0.007(2) -0.004(3)
C84 0.035(3) 0.042(3) 0.039(3) 0.003(2) -0.004(2) -0.005(2)

loop_
_atom_type_symbol
_atom_type_description
_atom_type_scat_dispersion_real
_atom_type_scat_dispersion_imag
_atom_type_scat_source
C C 0.0181 0.0091 'International Tables Vol C Tables 4.2.6.8 and 6.1.1.4'
H H 0.0000 0.0000 'International Tables Vol C Tables 4.2.6.8 and 6.1.1.4'
N N 0.0311 0.0180 'International Tables Vol C Tables 4.2.6.8 and 6.1.1.4'
O O 0.0492 0.0322 'International Tables Vol C Tables 4.2.6.8 and 6.1.1.4'
P P 0.2955 0.4335 'International Tables Vol C Tables 4.2.6.8 and 6.1.1.4'
S S 0.3331 0.5567 'International Tables Vol C Tables 4.2.6.8 and 6.1.1.4'
K K 0.3868 1.0657 'International Tables Vol C Tables 4.2.6.8 and 6.1.1.4'

loop_
_exptl_crystal_face_index_h
_exptl_crystal_face_index_k
_exptl_crystal_face_index_l
_exptl_crystal_face_perp_dist
-11 -5 11 0.0858
14 1 5 0.0725
6 -13 -6 0.0484
-14 -7 1 0.0819
-12 -6 -6 0.0646
-13 -2 -7 0.0725
-11 2 12 0.0596
-10 4 -10 0.0808
9 -10 -9 0.0593
-9 9 9 0.0287
2 -9 -12 0.0682
-6 -13 4 0.0780
-5 14 -2 0.0577
-15 5 3 0.0637
5 3 13 0.0769
15 -4 1 0.0711
16 -2 -3 0.0736
8 7 -12 0.0774
-1 -14 -3 0.0536
10 11 -5 0.0773

loop_
_geom_angle_atom_site_label_1
_geom_angle_atom_site_label_2
_geom_angle_atom_site_label_3
_geom_angle
_geom_angle_site_symmetry_1
_geom_angle_site_symmetry_3
_geom_angle_publ_flag
O2 K1 O6 79.84(10) . . ?
O2 K1 O20S 130.53(13) . . ?
O6 K1 O20S 141.53(12) . . ?
O2 K1 O10S 88.17(11) . . ?
O6 K1 O10S 72.69(10) . . ?
O20S K1 O10S 84.03(13) . . ?
O2 K1 S6 116.50(8) . . ?
O6 K1 S6 73.44(7) . . ?
O20S K1 S6 103.85(12) . . ?
O10S K1 S6 133.05(9) . . ?
O2 K1 C21S 151.69(15) . . ?
O6 K1 C21S 127.95(15) . . ?
O20S K1 C21S 23.44(18) . . ?
O10S K1 C21S 95.0(2) . . ?
S6 K1 C21S 81.21(17) . . ?
O2 K1 S2 72.32(8) . . ?
O6 K1 S2 111.34(8) . . ?
O20S K1 S2 101.59(10) . . ?
O10S K1 S2 158.49(9) . . ?
S6 K1 S2 66.23(4) . . ?
C21S K1 S2 98.05(17) . . ?
O2 K1 C11S 107.00(14) . . ?
O6 K1 C11S 64.23(14) . . ?
O20S K1 C11S 82.29(16) . . ?
O10S K1 C11S 23.27(14) . . ?
S6 K1 C11S 110.74(12) . . ?
C21S K1 C11S 84.6(2) . . ?
S2 K1 C11S 175.48(13) . . ?
O2 K1 C24S 113.87(18) . . ?
O6 K1 C24S 162.98(18) . . ?
O20S K1 C24S 21.46(19) . . ?
O10S K1 C24S 96.85(17) . . ?
S6 K1 C24S 106.76(15) . . ?
C21S K1 C24S 37.8(2) . . ?
S2 K1 C24S 83.39(16) . . ?
C11S K1 C24S 100.9(2) . . ?
O2 K1 K2 48.86(7) . . ?
O6 K1 K2 48.27(7) . . ?
O20S K1 K2 129.34(12) . . ?
O10S K1 K2 48.01(8) . . ?
S6 K1 K2 119.94(4) . . ?
C21S K1 K2 142.95(18) . . ?
S2 K1 K2 117.91(4) . . ?
C11S K1 K2 60.18(13) . . ?
C24S K1 K2 133.11(14) . . ?
O2 K1 K5 53.96(7) . . ?
O6 K1 K5 56.03(7) . . ?
O20S K1 K5 157.34(11) . . ?
O10S K1 K5 118.52(8) . . ?
S6 K1 K5 63.31(3) . . ?
C21S K1 K5 142.07(18) . . ?
S2 K1 K5 56.72(3) . . ?
C11S K1 K5 119.14(13) . . ?
C24S K1 K5 139.90(16) . . ?
K2 K1 K5 71.95(3) . . ?
P1 S1 K6 95.59(6) . . ?
P1 S1 K4 93.57(5) . . ?
K6 S1 K4 65.06(3) . . ?
C1 P1 C13 103.5(2) . . ?
C1 P1 C19 109.7(2) . . ?
C13 P1 C19 103.4(2) . . ?
C1 P1 S1 117.07(16) . . ?
C13 P1 S1 111.77(17) . . ?
C19 P1 S1 110.34(15) . . ?
C2 O1 K6 149.1(3) . . ?
C2 O1 K5 117.3(3) . . ?
K6 O1 K5 90.57(10) . . ?
C2 O1 K4 80.9(2) . . ?
K6 O1 K4 81.03(9) . . ?
K5 O1 K4 100.81(10) . . ?
C4 N1 C6 119.3(3) . . ?
C4 N1 C2 119.1(3) . . ?
C6 N1 C2 119.6(4) . . ?
C4 N1 K5 59.9(2) . . ?
C6 N1 K5 139.8(3) . . ?
C2 N1 K5 83.8(2) . . ?
C4 N1 K2 83.0(2) . . ?
C6 N1 K2 62.5(2) . . ?
C2 N1 K2 138.6(2) . . ?
K5 N1 K2 78.30(8) . . ?
C4 N1 K4 138.9(3) . . ?
C6 N1 K4 84.6(2) . . ?
C2 N1 K4 60.3(2) . . ?
K5 N1 K4 80.08(8) . . ?
K2 N1 K4 79.83(8) . . ?
C2 C1 P1 121.0(3) . . ?
C2 C1 K4 57.6(2) . . ?
P1 C1 K4 94.20(17) . . ?
C2 C1 H1 119.5 . . ?
P1 C1 H1 119.5 . . ?
K4 C1 H1 118.0 . . ?
O10S K2 O6 71.70(10) . . ?
O10S K2 O2 85.19(10) . . ?
O6 K2 O2 75.42(9) . . ?
O10S K2 C12 117.03(12) . . ?
O6 K2 C12 60.70(11) . . ?
O2 K2 C12 116.93(11) . . ?
O10S K2 O5 139.34(10) . . ?
O6 K2 O5 83.12(9) . . ?
O2 K2 O5 119.23(10) . . ?
C12 K2 O5 24.46(11) . . ?
O10S K2 C6 133.46(12) . . ?
O6 K2 C6 121.03(11) . . ?
O2 K2 C6 60.00(11) . . ?
C12 K2 C6 106.52(12) . . ?
O5 K2 C6 86.82(10) . . ?
O10S K2 O3 154.62(10) . . ?
O6 K2 O3 125.30(9) . . ?
O2 K2 O3 82.10(9) . . ?
C12 K2 O3 88.34(10) . . ?
O5 K2 O3 65.73(8) . . ?
C6 K2 O3 24.09(10) . . ?
O10S K2 S3 92.61(8) . . ?
O6 K2 S3 163.88(8) . . ?
O2 K2 S3 107.72(7) . . ?
C12 K2 S3 127.15(9) . . ?
O5 K2 S3 107.83(7) . . ?
C6 K2 S3 72.38(9) . . ?
O3 K2 S3 70.70(6) . . ?
O10S K2 C11 96.35(12) . . ?
O6 K2 C11 59.87(10) . . ?
O2 K2 C11 131.77(10) . . ?
C12 K2 C11 24.43(12) . . ?
O5 K2 C11 42.99(10) . . ?
C6 K2 C11 129.54(12) . . ?
O3 K2 C11 108.50(10) . . ?
S3 K2 C11 120.30(8) . . ?
O10S K2 N2 111.81(10) . . ?
O6 K2 N2 42.58(9) . . ?
O2 K2 N2 92.56(9) . . ?
C12 K2 N2 25.10(10) . . ?
O5 K2 N2 41.84(9) . . ?
C6 K2 N2 100.43(11) . . ?
O3 K2 N2 90.70(9) . . ?
S3 K2 N2 149.67(7) . . ?
C11 K2 N2 42.22(10) . . ?
O10S K2 N1 126.61(10) . . ?
O6 K2 N1 96.56(9) . . ?
O2 K2 N1 42.14(9) . . ?
C12 K2 N1 98.67(11) . . ?
O5 K2 N1 86.74(9) . . ?
C6 K2 N1 24.74(10) . . ?
O3 K2 N1 41.26(8) . . ?
S3 K2 N1 95.87(7) . . ?
C11 K2 N1 122.93(10) . . ?
N2 K2 N1 84.06(9) . . ?
O10S K2 C5 113.14(11) . . ?
O6 K2 C5 132.40(10) . . ?
O2 K2 C5 58.69(10) . . ?
C12 K2 C5 129.05(12) . . ?
O5 K2 C5 107.44(10) . . ?
C6 K2 C5 23.12(11) . . ?
O3 K2 C5 41.74(10) . . ?
S3 K2 C5 56.68(8) . . ?
C11 K2 C5 150.19(12) . . ?
N2 K2 C5 122.86(10) . . ?
N1 K2 C5 40.57(10) . . ?
P2 S2 K5 89.80(6) . . ?
P2 S2 K1 97.34(6) . . ?
K5 S2 K1 65.70(3) . . ?
C3 P2 C31 109.6(2) . . ?
C3 P2 C25 102.5(2) . . ?
C31 P2 C25 104.5(2) . . ?
C3 P2 S2 118.23(17) . . ?
C31 P2 S2 108.73(16) . . ?
C25 P2 S2 112.3(2) . . ?
C4 O2 K1 148.7(3) . . ?
C4 O2 K2 117.6(3) . . ?
K1 O2 K2 86.22(9) . . ?
C4 O2 K5 76.0(2) . . ?
K1 O2 K5 81.64(9) . . ?
K2 O2 K5 96.64(10) . . ?
C10 N2 C12 119.2(3) . . ?
C10 N2 C8 120.3(4) . . ?
C12 N2 C8 117.7(4) . . ?
C10 N2 K5 64.2(2) . . ?
C12 N2 K5 139.0(3) . . ?
C8 N2 K5 84.5(2) . . ?
C10 N2 K2 83.6(2) . . ?
C12 N2 K2 60.5(2) . . ?
C8 N2 K2 142.2(3) . . ?
K5 N2 K2 80.65(8) . . ?
C10 N2 K4 143.9(3) . . ?
C12 N2 K4 79.6(2) . . ?
C8 N2 K4 63.3(2) . . ?
K5 N2 K4 81.39(8) . . ?
K2 N2 K4 80.16(8) . . ?
O1 C2 C1 126.1(4) . . ?
O1 C2 N1 116.2(4) . . ?
C1 C2 N1 117.7(4) . . ?
O1 C2 K4 74.5(2) . . ?
C1 C2 K4 99.7(3) . . ?
N1 C2 K4 95.1(2) . . ?
O3 K3 O60S 134.4(10) . . ?
O3 K3 O5 76.72(10) . . ?
O60S K3 O5 147.5(9) . . ?
O3 K3 O60T 136.0(4) . . ?
O5 K3 O60T 141.6(4) . . ?
O3 K3 O40S 77.83(10) . . ?
O60S K3 O40S 94.4(10) . . ?
O5 K3 O40S 82.14(11) . . ?
O60T K3 O40S 86.3(4) . . ?
O3 K3 S5 116.64(8) . . ?
O60S K3 S5 93.2(10) . . ?
O5 K3 S5 75.40(7) . . ?
O60T K3 S5 98.0(5) . . ?
O40S K3 S5 148.83(9) . . ?
O3 K3 C64S 112.8(4) . . ?
O60S K3 C64S 21.7(10) . . ?
O5 K3 C64S 168.0(6) . . ?
O40S K3 C64S 92.6(7) . . ?
S5 K3 C64S 105.0(6) . . ?
O3 K3 C64T 114.7(2) . . ?
O5 K3 C64T 155.4(3) . . ?
O60T K3 C64T 21.3(5) . . ?
O40S K3 C64T 79.4(3) . . ?
S5 K3 C64T 114.2(3) . . ?
O3 K3 S3 70.88(7) . . ?
O60S K3 S3 94.8(8) . . ?
O5 K3 S3 107.09(8) . . ?
O60T K3 S3 103.8(4) . . ?
O40S K3 S3 143.86(8) . . ?
S5 K3 S3 65.11(3) . . ?
C64S K3 S3 83.5(7) . . ?
C64T K3 S3 97.4(3) . . ?
O3 K3 C44S 67.95(13) . . ?
O60S K3 C44S 87.7(10) . . ?
O5 K3 C44S 99.41(13) . . ?
O60T K3 C44S 81.7(5) . . ?
O40S K3 C44S 22.68(13) . . ?
S5 K3 C44S 171.38(11) . . ?
C64S K3 C44S 78.6(6) . . ?
C64T K3 C44S 67.9(3) . . ?
S3 K3 C44S 123.39(11) . . ?
O3 K3 K2 55.91(7) . . ?
O60S K3 K2 144.5(9) . . ?
O5 K3 K2 54.38(7) . . ?
O60T K3 K2 153.1(4) . . ?
O40S K3 K2 120.38(8) . . ?
S5 K3 K2 61.49(3) . . ?
C64S K3 K2 136.6(7) . . ?
C64T K3 K2 150.2(3) . . ?
S3 K3 K2 53.19(3) . . ?
C44S K3 K2 121.25(12) . . ?
O3 K3 K4 49.07(7) . . ?
O60S K3 K4 141.9(10) . . ?
O5 K3 K4 45.34(7) . . ?
O60T K3 K4 133.7(4) . . ?
O40S K3 K4 47.55(8) . . ?
S5 K3 K4 119.57(4) . . ?
C64S K3 K4 135.4(6) . . ?
C64T K3 K4 124.7(3) . . ?
S3 K3 K4 115.61(4) . . ?
C44S K3 K4 57.02(11) . . ?
K2 K3 K4 73.12(3) . . ?
P3 S3 K2 95.36(5) . . ?
P3 S3 K3 94.66(6) . . ?
K2 S3 K3 65.31(3) . . ?
C5 P3 C43 111.1(2) . . ?
C5 P3 C37 103.1(2) . . ?
C43 P3 C37 104.5(2) . . ?
C5 P3 S3 117.02(16) . . ?
C43 P3 S3 109.18(17) . . ?
C37 P3 S3 111.22(17) . . ?
C6 O3 K3 148.0(3) . . ?
C6 O3 K4 116.5(3) . . ?
K3 O3 K4 87.01(9) . . ?
C6 O3 K2 77.0(2) . . ?
K3 O3 K2 79.21(9) . . ?
K4 O3 K2 96.35(9) . . ?
C4 C3 P2 123.2(4) . . ?
C4 C3 K5 62.2(2) . . ?
P2 C3 K5 95.02(19) . . ?
C4 C3 H3 118.3 . . ?
P2 C3 H3 118.3 . . ?
K5 C3 H3 118.3 . . ?
O5 K4 O40S 81.67(11) . . ?
O5 K4 O3 73.31(10) . . ?
O40S K4 O3 73.24(10) . . ?
O5 K4 O1 118.58(10) . . ?
O40S K4 O1 142.20(10) . . ?
O3 K4 O1 82.28(9) . . ?
O5 K4 C2 116.00(11) . . ?
O40S K4 C2 119.11(12) . . ?
O3 K4 C2 60.08(10) . . ?
O1 K4 C2 24.67(10) . . ?
O5 K4 C8 59.93(11) . . ?
O40S K4 C8 131.52(12) . . ?
O3 K4 C8 116.81(11) . . ?
O1 K4 C8 85.14(11) . . ?
C2 K4 C8 104.61(12) . . ?
O5 K4 O4 80.92(9) . . ?
O40S K4 O4 153.42(10) . . ?
O3 K4 O4 120.03(9) . . ?
O1 K4 O4 64.35(8) . . ?
C2 K4 O4 86.68(10) . . ?
C8 K4 O4 23.22(10) . . ?
O5 K4 S4 108.56(8) . . ?
O40S K4 S4 99.07(9) . . ?
O3 K4 S4 171.91(8) . . ?
O1 K4 S4 103.13(7) . . ?
C2 K4 S4 123.81(9) . . ?
C8 K4 S4 70.05(9) . . ?
O4 K4 S4 68.00(6) . . ?
O5 K4 S1 173.38(8) . . ?
O40S K4 S1 93.09(9) . . ?
O3 K4 S1 109.15(7) . . ?
O1 K4 S1 68.02(7) . . ?
C2 K4 S1 70.08(9) . . ?
C8 K4 S1 122.29(9) . . ?
O4 K4 S1 102.54(7) . . ?
S4 K4 S1 68.13(4) . . ?
O5 K4 N1 92.02(10) . . ?
O40S K4 N1 112.88(10) . . ?
O3 K4 N1 41.84(8) . . ?
O1 K4 N1 41.32(8) . . ?
C2 K4 N1 24.57(10) . . ?
C8 K4 N1 97.89(11) . . ?
O4 K4 N1 87.68(9) . . ?
S4 K4 N1 144.29(7) . . ?
S1 K4 N1 93.75(7) . . ?
O5 K4 N2 41.70(9) . . ?
O40S K4 N2 122.78(10) . . ?
O3 K4 N2 92.78(9) . . ?
O1 K4 N2 86.07(9) . . ?
C2 K4 N2 97.56(11) . . ?
C8 K4 N2 24.53(10) . . ?
O4 K4 N2 40.27(8) . . ?
S4 K4 N2 93.60(7) . . ?
S1 K4 N2 142.54(7) . . ?
N1 K4 N2 82.56(9) . . ?
O5 K4 C44S 100.96(13) . . ?
O40S K4 C44S 23.64(13) . . ?
O3 K4 C44S 66.52(13) . . ?
O1 K4 C44S 119.32(13) . . ?
C2 K4 C44S 98.06(14) . . ?
C8 K4 C44S 155.16(14) . . ?
O4 K4 C44S 173.39(13) . . ?
S4 K4 C44S 105.43(11) . . ?
S1 K4 C44S 74.97(12) . . ?
N1 K4 C44S 98.55(13) . . ?
N2 K4 C44S 142.48(13) . . ?
P4 S4 K6 93.51(6) . . ?
P4 S4 K4 93.89(6) . . ?
K6 S4 K4 65.29(3) . . ?
C7 P4 C55 108.2(3) . . ?
C7 P4 C49 103.1(2) . . ?
C55 P4 C49 105.6(2) . . ?
C7 P4 S4 117.36(17) . . ?
C55 P4 S4 110.05(19) . . ?
C49 P4 S4 111.76(17) . . ?
C8 O4 K6 143.0(3) . . ?
C8 O4 K5 115.3(3) . . ?
K6 O4 K5 91.35(10) . . ?
C8 O4 K4 75.5(2) . . ?
K6 O4 K4 76.40(9) . . ?
K5 O4 K4 96.54(9) . . ?
O2 C4 C3 126.0(4) . . ?
O2 C4 N1 117.3(4) . . ?
C3 C4 N1 116.7(4) . . ?
O2 C4 K5 79.4(2) . . ?
C3 C4 K5 93.6(3) . . ?
N1 C4 K5 95.4(2) . . ?
O30S K5 O4 70.63(10) . . ?
O30S K5 O1 80.41(11) . . ?
O4 K5 O1 72.02(10) . . ?
O30S K5 C10 118.32(11) . . ?
O4 K5 C10 62.23(11) . . ?
O1 K5 C10 116.97(11) . . ?
O30S K5 C4 129.38(12) . . ?
O4 K5 C4 120.01(11) . . ?
O1 K5 C4 61.00(11) . . ?
C10 K5 C4 108.34(12) . . ?
O30S K5 O2 152.40(10) . . ?
O4 K5 O2 124.23(9) . . ?
O1 K5 O2 82.96(9) . . ?
C10 K5 O2 88.88(10) . . ?
C4 K5 O2 24.65(11) . . ?
O30S K5 O6 140.54(10) . . ?
O4 K5 O6 84.24(9) . . ?
O1 K5 O6 120.79(9) . . ?
C10 K5 O6 24.05(10) . . ?
C4 K5 O6 89.35(10) . . ?
O2 K5 O6 67.05(8) . . ?
O30S K5 N2 112.14(10) . . ?
O4 K5 N2 43.62(9) . . ?
O1 K5 N2 91.70(10) . . ?
C10 K5 N2 25.69(11) . . ?
C4 K5 N2 101.14(11) . . ?
O2 K5 N2 90.15(9) . . ?
O6 K5 N2 41.99(8) . . ?
O30S K5 C3 109.13(12) . . ?
O4 K5 C3 131.94(11) . . ?
O1 K5 C3 61.07(11) . . ?
C10 K5 C3 131.63(12) . . ?
C4 K5 C3 24.26(12) . . ?
O2 K5 C3 43.28(10) . . ?
O6 K5 C3 110.30(10) . . ?
N2 K5 C3 124.89(11) . . ?
O30S K5 C9 97.95(11) . . ?
O4 K5 C9 61.57(11) . . ?
O1 K5 C9 130.82(11) . . ?
C10 K5 C9 24.63(12) . . ?
C4 K5 C9 131.68(12) . . ?
O2 K5 C9 109.58(10) . . ?
O6 K5 C9 42.65(10) . . ?
N2 K5 C9 43.07(11) . . ?
C3 K5 C9 152.49(12) . . ?
O30S K5 S2 98.28(8) . . ?
O4 K5 S2 167.23(8) . . ?
O1 K5 S2 113.27(7) . . ?
C10 K5 S2 121.04(9) . . ?
C4 K5 S2 71.74(9) . . ?
O2 K5 S2 68.51(7) . . ?
O6 K5 S2 101.70(7) . . ?
N2 K5 S2 143.67(7) . . ?
C3 K5 S2 56.80(8) . . ?
C9 K5 S2 115.56(9) . . ?
O30S K5 N1 121.16(11) . . ?
O4 K5 N1 95.64(10) . . ?
O1 K5 N1 42.00(9) . . ?
C10 K5 N1 101.49(11) . . ?
C4 K5 N1 24.64(10) . . ?
O2 K5 N1 41.60(9) . . ?
O6 K5 N1 90.38(9) . . ?
N2 K5 N1 85.56(9) . . ?
C3 K5 N1 41.40(10) . . ?
C9 K5 N1 125.84(11) . . ?
S2 K5 N1 95.62(7) . . ?
P5 S5 K3 95.96(6) . . ?
P5 S5 K2 87.93(5) . . ?
K3 S5 K2 65.66(3) . . ?
C11 P5 C73 103.2(2) . . ?
C11 P5 C79 106.9(2) . . ?
C73 P5 C79 106.0(2) . . ?
C11 P5 S5 118.56(16) . . ?
C73 P5 S5 110.46(16) . . ?
C79 P5 S5 110.77(16) . . ?
C12 O5 K4 121.4(3) . . ?
C12 O5 K3 143.1(3) . . ?
K4 O5 K3 88.75(10) . . ?
C12 O5 K2 74.9(2) . . ?
K4 O5 K2 101.40(10) . . ?
K3 O5 K2 78.82(9) . . ?
C6 C5 P3 122.9(4) . . ?
C6 C5 K2 60.2(2) . . ?
P3 C5 K2 90.94(17) . . ?
C6 C5 H5 118.5 . . ?
P3 C5 H5 118.5 . . ?
K2 C5 H5 120.2 . . ?
O1 K6 O50S 133.7(4) . . ?
O1 K6 O4 75.56(10) . . ?
O50S K6 O4 135.8(6) . . ?
O1 K6 O50T 131.5(10) . . ?
O4 K6 O50T 135.9(13) . . ?
O1 K6 O30S 81.84(11) . . ?
O50S K6 O30S 81.0(5) . . ?
O4 K6 O30S 70.57(10) . . ?
O50T K6 O30S 79.3(13) . . ?
O1 K6 C54T 107.6(7) . . ?
O4 K6 C54T 147.2(9) . . ?
O50T K6 C54T 24.5(12) . . ?
O30S K6 C54T 77.5(10) . . ?
O1 K6 S1 71.44(8) . . ?
O50S K6 S1 106.3(6) . . ?
O4 K6 S1 115.53(8) . . ?
O50T K6 S1 106.9(13) . . ?
O30S K6 S1 149.10(8) . . ?
C54T K6 S1 95.7(8) . . ?
O1 K6 S4 110.10(8) . . ?
O50S K6 S4 111.5(4) . . ?
O4 K6 S4 73.63(8) . . ?
O50T K6 S4 113.9(11) . . ?
O30S K6 S4 137.80(9) . . ?
C54T K6 S4 130.8(10) . . ?
S1 K6 S4 68.44(4) . . ?
O1 K6 C34S 101.08(14) . . ?
O50S K6 C34S 77.5(6) . . ?
O4 K6 C34S 62.75(13) . . ?
O50T K6 C34S 76.6(13) . . ?
O30S K6 C34S 23.81(13) . . ?
C54T K6 C34S 85.0(8) . . ?
S1 K6 C34S 172.35(12) . . ?
S4 K6 C34S 116.71(12) . . ?
O1 K6 C54S 114.2(4) . . ?
O50S K6 C54S 23.5(6) . . ?
O4 K6 C54S 156.2(4) . . ?
O30S K6 C54S 88.8(5) . . ?
S1 K6 C54S 88.3(4) . . ?
S4 K6 C54S 119.0(5) . . ?
C34S K6 C54S 93.6(4) . . ?
O1 K6 K4 52.96(7) . . ?
O50S K6 K4 162.3(5) . . ?
O4 K6 K4 58.00(7) . . ?
O50T K6 K4 163.7(13) . . ?
O30S K6 K4 116.64(8) . . ?
C54T K6 K4 149.6(6) . . ?
S1 K6 K4 57.79(3) . . ?
S4 K6 K4 57.39(3) . . ?
C34S K6 K4 119.25(12) . . ?
C54S K6 K4 145.5(3) . . ?
O1 K6 K5 46.31(7) . . ?
O50S K6 K5 125.1(5) . . ?
O4 K6 K5 45.05(7) . . ?
O50T K6 K5 123.1(12) . . ?
O30S K6 K5 44.98(8) . . ?
C54T K6 K5 113.3(10) . . ?
S1 K6 K5 116.05(4) . . ?
S4 K6 K5 115.44(4) . . ?
C34S K6 K5 57.06(12) . . ?
C54S K6 K5 125.4(5) . . ?
K4 K6 K5 72.10(3) . . ?
P6 S6 K1 100.26(5) . . ?
P6 S6 K5 87.10(5) . . ?
K1 S6 K5 64.86(3) . . ?
C9 P6 C61 104.9(3) . . ?
C9 P6 C67 108.8(2) . . ?
C61 P6 C67 103.2(2) . . ?
C9 P6 S6 118.10(17) . . ?
C61 P6 S6 111.0(2) . . ?
C67 P6 S6 109.70(17) . . ?
C10 O6 K1 143.6(3) . . ?
C10 O6 K2 117.1(3) . . ?
K1 O6 K2 85.45(9) . . ?
C10 O6 K5 71.7(2) . . ?
K1 O6 K5 78.70(8) . . ?
K2 O6 K5 94.73(9) . . ?
O3 C6 C5 126.2(4) . . ?
O3 C6 N1 117.0(4) . . ?
C5 C6 N1 116.8(4) . . ?
O3 C6 K2 78.9(2) . . ?
C5 C6 K2 96.6(3) . . ?
N1 C6 K2 92.8(2) . . ?
C8 C7 P4 120.2(4) . . ?
C8 C7 K4 61.1(2) . . ?
P4 C7 K4 93.51(18) . . ?
C8 C7 H7 119.9 . . ?
P4 C7 H7 119.9 . . ?
K4 C7 H7 115.1 . . ?
O4 C8 C7 125.8(4) . . ?
O4 C8 N2 116.5(4) . . ?
C7 C8 N2 117.6(4) . . ?
O4 C8 K4 81.3(3) . . ?
C7 C8 K4 96.0(3) . . ?
N2 C8 K4 92.2(2) . . ?
O4 C8 K5 45.5(2) . . ?
C7 C8 K5 171.2(3) . . ?
N2 C8 K5 71.1(2) . . ?
K4 C8 K5 84.22(10) . . ?
C10 C9 P6 118.7(4) . . ?
C10 C9 K5 62.1(2) . . ?
P6 C9 K5 100.73(19) . . ?
C10 C9 H9 119.5 . . ?
P6 C9 H9 119.5 . . ?
K5 C9 H9 119.5 . . ?
C14S O10S C11S 106.1(5) . . ?
C14S O10S K2 114.6(3) . . ?
C11S O10S K2 114.4(4) . . ?
C14S O10S K1 130.5(4) . . ?
C11S O10S K1 106.7(3) . . ?
K2 O10S K1 83.51(10) . . ?
O6 C10 C9 124.0(4) . . ?
O6 C10 N2 116.7(4) . . ?
C9 C10 N2 119.3(4) . . ?
O6 C10 K5 84.3(2) . . ?
C9 C10 K5 93.3(3) . . ?
N2 C10 K5 90.1(2) . . ?
O6 C10 K2 44.1(2) . . ?
C9 C10 K2 167.7(3) . . ?
N2 C10 K2 72.6(2) . . ?
K5 C10 K2 83.03(10) . . ?
C12 C11 P5 118.9(3) . . ?
C12 C11 K2 61.5(2) . . ?
P5 C11 K2 97.52(18) . . ?
C12 C11 H11 120.6 . . ?
P5 C11 H11 120.6 . . ?
K2 C11 H11 109.9 . . ?
O10S C11S C12S 104.2(6) . . ?
O10S C11S K1 50.0(3) . . ?
C12S C11S K1 154.1(5) . . ?
O10S C11S H11A 110.9 . . ?
C12S C11S H11A 110.9 . . ?
K1 C11S H11A 84.8 . . ?
O10S C11S H11B 110.9 . . ?
C12S C11S H11B 110.9 . . ?
K1 C11S H11B 81.2 . . ?
H11A C11S H11B 108.9 . . ?
O5 C12 C11 124.8(4) . . ?
O5 C12 N2 117.1(4) . . ?
C11 C12 N2 118.1(4) . . ?
O5 C12 K2 80.6(2) . . ?
C11 C12 K2 94.1(3) . . ?
N2 C12 K2 94.4(2) . . ?
O5 C12 K4 40.7(2) . . ?
C11 C12 K4 165.3(3) . . ?
N2 C12 K4 76.6(2) . . ?
K2 C12 K4 85.68(10) . . ?
C13S C12S C11S 105.4(6) . . ?
C13S C12S H12A 110.7 . . ?
C11S C12S H12A 110.7 . . ?
C13S C12S H12B 110.7 . . ?
C11S C12S H12B 110.7 . . ?
H12A C12S H12B 108.8 . . ?
C14 C13 C18 118.8(5) . . ?
C14 C13 P1 120.2(4) . . ?
C18 C13 P1 121.1(4) . . ?
C12S C13S C14S 103.7(6) . . ?
C12S C13S H13A 111.0 . . ?
C14S C13S H13A 111.0 . . ?
C12S C13S H13B 111.0 . . ?
C14S C13S H13B 111.0 . . ?
H13A C13S H13B 109.0 . . ?
C13 C14 C15 119.9(6) . . ?
C13 C14 H14 120.0 . . ?
C15 C14 H14 120.0 . . ?
O10S C14S C13S 105.3(5) . . ?
O10S C14S H14A 110.7 . . ?
C13S C14S H14A 110.7 . . ?
O10S C14S H14B 110.7 . . ?
C13S C14S H14B 110.7 . . ?
H14A C14S H14B 108.8 . . ?
C16 C15 C14 120.3(6) . . ?
C16 C15 H15 119.8 . . ?
C14 C15 H15 119.8 . . ?
C17 C16 C15 120.5(6) . . ?
C17 C16 H16 119.7 . . ?
C15 C16 H16 119.7 . . ?
C16 C17 C18 120.4(6) . . ?
C16 C17 H17 119.8 . . ?
C18 C17 H17 119.8 . . ?
C17 C18 C13 120.0(6) . . ?
C17 C18 H18 120.0 . . ?
C13 C18 H18 120.0 . . ?
C24 C19 C20 119.9(5) . . ?
C24 C19 P1 121.6(4) . . ?
C20 C19 P1 118.4(4) . . ?
C21S O20S C24S 105.2(6) . . ?
C21S O20S K1 107.0(4) . . ?
C24S O20S K1 114.2(5) . . ?
O20S C21S C22S 106.5(6) . . ?
O20S C21S K1 49.6(3) . . ?
C22S C21S K1 98.0(5) . . ?
O20S C21S H21A 110.4 . . ?
C22S C21S H21A 110.4 . . ?
K1 C21S H21A 149.9 . . ?
O20S C21S H21B 110.4 . . ?
C22S C21S H21B 110.4 . . ?
K1 C21S H21B 68.3 . . ?
H21A C21S H21B 108.6 . . ?
C21S C22S C23S 102.3(7) . . ?
C21S C22S H22A 111.3 . . ?
C23S C22S H22A 111.3 . . ?
C21S C22S H22B 111.3 . . ?
C23S C22S H22B 111.3 . . ?
H22A C22S H22B 109.2 . . ?
C24S C23S C22S 104.2(8) . . ?
C24S C23S H23A 110.9 . . ?
C22S C23S H23A 110.9 . . ?
C24S C23S H23B 110.9 . . ?
C22S C23S H23B 110.9 . . ?
H23A C23S H23B 108.9 . . ?
O20S C24S C23S 109.4(7) . . ?
O20S C24S K1 44.3(4) . . ?
C23S C24S K1 106.4(7) . . ?
O20S C24S H24A 109.8 . . ?
C23S C24S H24A 109.8 . . ?
K1 C24S H24A 69.8 . . ?
O20S C24S H24B 109.8 . . ?
C23S C24S H24B 109.8 . . ?
K1 C24S H24B 141.7 . . ?
H24A C24S H24B 108.2 . . ?
C19 C20 C21 119.8(5) . . ?
C19 C20 H20 120.1 . . ?
C21 C20 H20 120.1 . . ?
C22 C21 C20 119.6(5) . . ?
C22 C21 H21 120.2 . . ?
C20 C21 H21 120.2 . . ?
C23 C22 C21 119.4(5) . . ?
C23 C22 H22 120.3 . . ?
C21 C22 H22 120.3 . . ?
C22 C23 C24 120.8(5) . . ?
C22 C23 H23 119.6 . . ?
C24 C23 H23 119.6 . . ?
C19 C24 C23 120.4(5) . . ?
C19 C24 H24 119.8 . . ?
C23 C24 H24 119.8 . . ?
C26 C25 C30 119.2(5) . . ?
C26 C25 P2 121.1(5) . . ?
C30 C25 P2 119.6(4) . . ?
C25 C26 C27 120.4(6) . . ?
C25 C26 H26 119.8 . . ?
C27 C26 H26 119.8 . . ?
C28 C27 C26 120.3(6) . . ?
C28 C27 H27 119.9 . . ?
C26 C27 H27 119.9 . . ?
C29 C28 C27 119.5(5) . . ?
C29 C28 H28 120.3 . . ?
C27 C28 H28 120.3 . . ?
C28 C29 C30 121.0(7) . . ?
C28 C29 H29 119.5 . . ?
C30 C29 H29 119.5 . . ?
C31S O30S C34S 105.1(5) . . ?
C31S O30S K5 106.8(4) . . ?
C34S O30S K5 110.9(3) . . ?
C31S O30S K6 138.8(4) . . ?
C34S O30S K6 104.3(4) . . ?
K5 O30S K6 88.54(10) . . ?
O30S C31S C32S 103.5(6) . . ?
O30S C31S K5 49.8(3) . . ?
C32S C31S K5 90.7(4) . . ?
O30S C31S H31A 111.1 . . ?
C32S C31S H31A 111.1 . . ?
K5 C31S H31A 155.2 . . ?
O30S C31S H31B 111.1 . . ?
C32S C31S H31B 111.1 . . ?
K5 C31S H31B 71.8 . . ?
H31A C31S H31B 109.0 . . ?
C33S C32S C31S 104.7(6) . . ?
C33S C32S H32A 110.8 . . ?
C31S C32S H32A 110.8 . . ?
C33S C32S H32B 110.8 . . ?
C31S C32S H32B 110.8 . . ?
H32A C32S H32B 108.9 . . ?
C34S C33S C32S 104.1(6) . . ?
C34S C33S H33A 110.9 . . ?
C32S C33S H33A 110.9 . . ?
C34S C33S H33B 110.9 . . ?
C32S C33S H33B 110.9 . . ?
H33A C33S H33B 109.0 . . ?
O30S C34S C33S 106.3(6) . . ?
O30S C34S K6 51.9(3) . . ?
C33S C34S K6 156.1(5) . . ?
O30S C34S K5 46.6(3) . . ?
C33S C34S K5 90.6(4) . . ?
K6 C34S K5 67.38(12) . . ?
O30S C34S H34A 110.5 . . ?
C33S C34S H34A 110.5 . . ?
K6 C34S H34A 74.4 . . ?
K5 C34S H34A 76.1 . . ?
O30S C34S H34B 110.5 . . ?
C33S C34S H34B 110.5 . . ?
K6 C34S H34B 88.9 . . ?
K5 C34S H34B 154.0 . . ?
H34A C34S H34B 108.7 . . ?
C29 C30 C25 119.6(6) . . ?
C29 C30 H30 120.2 . . ?
C25 C30 H30 120.2 . . ?
C32 C31 C36 118.8(5) . . ?
C32 C31 P2 120.4(4) . . ?
C36 C31 P2 120.7(4) . . ?
C33 C32 C31 121.9(6) . . ?
C33 C32 H32 119.0 . . ?
C31 C32 H32 119.0 . . ?
C34 C33 C32 119.4(6) . . ?
C34 C33 H33 120.3 . . ?
C32 C33 H33 120.3 . . ?
C33 C34 C35 120.3(5) . . ?
C33 C34 H34 119.8 . . ?
C35 C34 H34 119.8 . . ?
C34 C35 C36 119.4(6) . . ?
C34 C35 H35 120.3 . . ?
C36 C35 H35 120.3 . . ?
C31 C36 C35 119.9(5) . . ?
C31 C36 H36 120.0 . . ?
C35 C36 H36 120.0 . . ?
C42 C37 C38 119.7(5) . . ?
C42 C37 P3 121.0(4) . . ?
C38 C37 P3 119.3(4) . . ?
C37 C38 C39 119.2(6) . . ?
C37 C38 H38 120.4 . . ?
C39 C38 H38 120.4 . . ?
C40 C39 C38 121.2(6) . . ?
C40 C39 H39 119.4 . . ?
C38 C39 H39 119.4 . . ?
C41S O40S C44S 108.3(5) . . ?
C41S O40S K3 132.1(4) . . ?
C44S O40S K3 111.0(3) . . ?
C41S O40S K4 108.1(4) . . ?
C44S O40S K4 106.3(3) . . ?
K3 O40S K4 86.05(11) . . ?
C39 C40 C41 119.8(5) . . ?
C39 C40 H40 120.1 . . ?
C41 C40 H40 120.1 . . ?
C42 C41 C40 119.5(6) . . ?
C42 C41 H41 120.2 . . ?
C40 C41 H41 120.2 . . ?
O40S C41S C42S 105.7(5) . . ?
O40S C41S K4 48.8(3) . . ?
C42S C41S K4 102.0(4) . . ?
O40S C41S H41A 110.6 . . ?
C42S C41S H41A 110.6 . . ?
K4 C41S H41A 66.8 . . ?
O40S C41S H41B 110.6 . . ?
C42S C41S H41B 110.6 . . ?
K4 C41S H41B 145.9 . . ?
H41A C41S H41B 108.7 . . ?
C37 C42 C41 120.5(5) . . ?
C37 C42 H42 119.7 . . ?
C41 C42 H42 119.7 . . ?
C41S C42S C43S 101.9(6) . . ?
C41S C42S H42A 111.4 . . ?
C43S C42S H42A 111.4 . . ?
C41S C42S H42B 111.4 . . ?
C43S C42S H42B 111.4 . . ?
H42A C42S H42B 109.2 . . ?
C44 C43 C48 119.8(5) . . ?
C44 C43 P3 121.5(4) . . ?
C48 C43 P3 118.7(4) . . ?
C44S C43S C42S 102.6(6) . . ?
C44S C43S H43A 111.3 . . ?
C42S C43S H43A 111.3 . . ?
C44S C43S H43B 111.3 . . ?
C42S C43S H43B 111.3 . . ?
H43A C43S H43B 109.2 . . ?
C43 C44 C45 119.7(5) . . ?
C43 C44 H44 120.2 . . ?
C45 C44 H44 120.2 . . ?
O40S C44S C43S 106.6(5) . . ?
O40S C44S K4 50.0(3) . . ?
C43S C44S K4 121.6(5) . . ?
O40S C44S K3 46.3(3) . . ?
C43S C44S K3 143.1(5) . . ?
K4 C44S K3 64.91(11) . . ?
O40S C44S H44A 110.4 . . ?
C43S C44S H44A 110.4 . . ?
K4 C44S H44A 127.5 . . ?
K3 C44S H44A 69.9 . . ?
O40S C44S H44B 110.4 . . ?
C43S C44S H44B 110.4 . . ?
K4 C44S H44B 60.4 . . ?
K3 C44S H44B 103.7 . . ?
H44A C44S H44B 108.6 . . ?
C46 C45 C44 120.1(6) . . ?
C46 C45 H45 120.0 . . ?
C44 C45 H45 120.0 . . ?
C45 C46 C47 120.6(6) . . ?
C45 C46 H46 119.7 . . ?
C47 C46 H46 119.7 . . ?
C48 C47 C46 119.3(6) . . ?
C48 C47 H47 120.4 . . ?
C46 C47 H47 120.4 . . ?
C47 C48 C43 120.6(6) . . ?
C47 C48 H48 119.7 . . ?
C43 C48 H48 119.7 . . ?
C54 C49 C50 117.5(5) . . ?
C54 C49 P4 120.9(4) . . ?
C50 C49 P4 121.3(4) . . ?
C51S O50S C54S 107.6(17) . . ?
C51S O50S K6 140.8(15) . . ?
C54S O50S K6 111.4(14) . . ?
O50S C51S C52S 103.4(12) . . ?
O50S C51S H51C 111.1 . . ?
C52S C51S H51C 111.1 . . ?
O50S C51S H51D 111.1 . . ?
C52S C51S H51D 111.1 . . ?
H51C C51S H51D 109.1 . . ?
C51S C52S C53S 106.1(13) . . ?
C51S C52S H52A 110.5 . . ?
C53S C52S H52A 110.5 . . ?
C51S C52S H52B 110.5 . . ?
C53S C52S H52B 110.5 . . ?
H52A C52S H52B 108.7 . . ?
C52S C53S C54S 104.9(15) . . ?
C52S C53S H53A 110.8 . . ?
C54S C53S H53A 110.8 . . ?
C52S C53S H53B 110.8 . . ?
C54S C53S H53B 110.8 . . ?
H53A C53S H53B 108.8 . . ?
O50S C54S C53S 102.2(17) . . ?
O50S C54S K6 45.2(11) . . ?
C53S C54S K6 134.7(19) . . ?
O50S C54S H54A 111.3 . . ?
C53S C54S H54A 111.3 . . ?
K6 C54S H54A 110.3 . . ?
O50S C54S H54B 111.3 . . ?
C53S C54S H54B 111.3 . . ?
K6 C54S H54B 69.8 . . ?
H54A C54S H54B 109.2 . . ?
C54T O50T C51T 104(3) . . ?
C54T O50T K6 96(3) . . ?
C51T O50T K6 142(4) . . ?
C52T C51T O50T 113(3) . . ?
C52T C51T H51A 109.1 . . ?
O50T C51T H51A 109.1 . . ?
C52T C51T H51B 109.1 . . ?
O50T C51T H51B 109.1 . . ?
H51A C51T H51B 107.8 . . ?
C51T C52T C53T 98(3) . . ?
C51T C52T H52C 112.2 . . ?
C53T C52T H52C 112.2 . . ?
C51T C52T H52D 112.2 . . ?
C53T C52T H52D 112.2 . . ?
H52C C52T H52D 109.8 . . ?
C52T C53T C54T 96(3) . . ?
C52T C53T H53C 112.5 . . ?
C54T C53T H53C 112.5 . . ?
C52T C53T H53D 112.5 . . ?
C54T C53T H53D 112.5 . . ?
H53C C53T H53D 110.0 . . ?
O50T C54T C53T 96(4) . . ?
O50T C54T K6 59(2) . . ?
C53T C54T K6 153(3) . . ?
O50T C54T H54C 112.5 . . ?
C53T C54T H54C 112.5 . . ?
K6 C54T H54C 72.1 . . ?
O50T C54T H54D 112.5 . . ?
C53T C54T H54D 112.5 . . ?
K6 C54T H54D 89.0 . . ?
H54C C54T H54D 110.1 . . ?
C49 C50 C51 120.8(5) . . ?
C49 C50 H50 119.6 . . ?
C51 C50 H50 119.6 . . ?
C52 C51 C50 119.8(6) . . ?
C52 C51 H51 120.1 . . ?
C50 C51 H51 120.1 . . ?
C51 C52 C53 120.1(5) . . ?
C51 C52 H52 120.0 . . ?
C53 C52 H52 120.0 . . ?
C52 C53 C54 119.8(6) . . ?
C52 C53 H53 120.1 . . ?
C54 C53 H53 120.1 . . ?
C53 C54 C49 121.9(6) . . ?
C53 C54 H54 119.1 . . ?
C49 C54 H54 119.1 . . ?
C60 C55 C56 119.3(6) . . ?
C60 C55 P4 120.2(5) . . ?
C56 C55 P4 120.5(4) . . ?
C57 C56 C55 120.7(6) . . ?
C57 C56 H56 119.7 . . ?
C55 C56 H56 119.7 . . ?
C56 C57 C58 120.0(7) . . ?
C56 C57 H57 120.0 . . ?
C58 C57 H57 120.0 . . ?
C59 C58 C57 119.7(6) . . ?
C59 C58 H58 120.2 . . ?
C57 C58 H58 120.2 . . ?
C58 C59 C60 120.5(7) . . ?
C58 C59 H59 119.7 . . ?
C60 C59 H59 119.7 . . ?
C64S O60S C61S 111(4) . . ?
C64S O60S K3 110(2) . . ?
C61S O60S K3 139(3) . . ?
O60S C61S C62S 105(4) . . ?
O60S C61S H61C 110.7 . . ?
C62S C61S H61C 110.7 . . ?
O60S C61S H61D 110.7 . . ?
C62S C61S H61D 110.7 . . ?
H61C C61S H61D 108.8 . . ?
C61S C62S C63S 104(3) . . ?
C61S C62S H62C 111.0 . . ?
C63S C62S H62C 111.0 . . ?
C61S C62S H62D 111.0 . . ?
C63S C62S H62D 111.0 . . ?
H62C C62S H62D 109.0 . . ?
C62S C63S C64S 100(2) . . ?
C62S C63S H63A 111.8 . . ?
C64S C63S H63A 111.8 . . ?
C62S C63S H63B 111.8 . . ?
C64S C63S H63B 111.8 . . ?
H63A C63S H63B 109.6 . . ?
O60S C64S C63S 113(3) . . ?
O60S C64S K3 49(2) . . ?
C63S C64S K3 161.4(19) . . ?
O60S C64S H64C 109.0 . . ?
C63S C64S H64C 109.0 . . ?
K3 C64S H64C 78.7 . . ?
O60S C64S H64D 109.0 . . ?
C63S C64S H64D 109.0 . . ?
K3 C64S H64D 83.7 . . ?
H64C C64S H64D 107.8 . . ?
C64T O60T C61T 111.4(19) . . ?
C64T O60T K3 113.3(12) . . ?
C61T O60T K3 128.9(17) . . ?
O60T C61T C62T 106(2) . . ?
O60T C61T H61A 110.6 . . ?
C62T C61T H61A 110.6 . . ?
O60T C61T H61B 110.6 . . ?
C62T C61T H61B 110.6 . . ?
H61A C61T H61B 108.7 . . ?
C63T C62T C61T 104.5(19) . . ?
C63T C62T H62A 110.9 . . ?
C61T C62T H62A 110.9 . . ?
C63T C62T H62B 110.9 . . ?
C61T C62T H62B 110.9 . . ?
H62A C62T H62B 108.9 . . ?
C64T C63T C62T 104.4(15) . . ?
C64T C63T H63C 110.9 . . ?
C62T C63T H63C 110.9 . . ?
C64T C63T H63D 110.9 . . ?
C62T C63T H63D 110.9 . . ?
H63C C63T H63D 108.9 . . ?
O60T C64T C63T 107.4(15) . . ?
O60T C64T K3 45.4(9) . . ?
C63T C64T K3 134.7(14) . . ?
O60T C64T H64A 110.2 . . ?
C63T C64T H64A 110.2 . . ?
K3 C64T H64A 66.6 . . ?
O60T C64T H64B 110.2 . . ?
C63T C64T H64B 110.2 . . ?
K3 C64T H64B 113.4 . . ?
H64A C64T H64B 108.5 . . ?
C55 C60 C59 119.8(7) . . ?
C55 C60 H60 120.1 . . ?
C59 C60 H60 120.1 . . ?
C66 C61 C62 119.8(6) . . ?
C66 C61 P6 120.2(5) . . ?
C62 C61 P6 120.0(5) . . ?
C63 C62 C61 119.7(7) . . ?
C63 C62 H62 120.2 . . ?
C61 C62 H62 120.2 . . ?
C64 C63 C62 120.5(8) . . ?
C64 C63 H63 119.7 . . ?
C62 C63 H63 119.7 . . ?
C63 C64 C65 119.8(7) . . ?
C63 C64 H64 120.1 . . ?
C65 C64 H64 120.1 . . ?
C64 C65 C66 120.2(9) . . ?
C64 C65 H65 119.9 . . ?
C66 C65 H65 119.9 . . ?
C61 C66 C65 119.9(8) . . ?
C61 C66 H66 120.0 . . ?
C65 C66 H66 120.0 . . ?
C72 C67 C68 120.3(5) . . ?
C72 C67 P6 120.2(4) . . ?
C68 C67 P6 119.5(4) . . ?
C67 C68 C69 119.4(5) . . ?
C67 C68 H68 120.3 . . ?
C69 C68 H68 120.3 . . ?
C70 C69 C68 119.4(6) . . ?
C70 C69 H69 120.3 . . ?
C68 C69 H69 120.3 . . ?
C69 C70 C71 121.1(5) . . ?
C69 C70 H70 119.4 . . ?
C71 C70 H70 119.4 . . ?
C70 C71 C72 119.7(6) . . ?
C70 C71 H71 120.1 . . ?
C72 C71 H71 120.1 . . ?
C67 C72 C71 120.0(6) . . ?
C67 C72 H72 120.0 . . ?
C71 C72 H72 120.0 . . ?
C78 C73 C74 119.4(4) . . ?
C78 C73 P5 120.0(4) . . ?
C74 C73 P5 120.5(4) . . ?
C75 C74 C73 120.0(5) . . ?
C75 C74 H74 120.0 . . ?
C73 C74 H74 120.0 . . ?
C76 C75 C74 119.9(5) . . ?
C76 C75 H75 120.1 . . ?
C74 C75 H75 120.1 . . ?
C75 C76 C77 121.4(5) . . ?
C75 C76 H76 119.3 . . ?
C77 C76 H76 119.3 . . ?
C76 C77 C78 118.8(5) . . ?
C76 C77 H77 120.6 . . ?
C78 C77 H77 120.6 . . ?
C73 C78 C77 120.4(5) . . ?
C73 C78 H78 119.8 . . ?
C77 C78 H78 119.8 . . ?
C80 C79 C84 119.6(5) . . ?
C80 C79 P5 121.2(4) . . ?
C84 C79 P5 119.2(4) . . ?
C79 C80 C81 119.9(5) . . ?
C79 C80 H80 120.0 . . ?
C81 C80 H80 120.0 . . ?
C82 C81 C80 120.5(5) . . ?
C82 C81 H81 119.8 . . ?
C80 C81 H81 119.8 . . ?
C81 C82 C83 120.1(5) . . ?
C81 C82 H82 120.0 . . ?
C83 C82 H82 120.0 . . ?
C82 C83 C84 119.3(5) . . ?
C82 C83 H83 120.4 . . ?
C84 C83 H83 120.4 . . ?
C79 C84 C83 120.6(5) . . ?
C79 C84 H84 119.7 . . ?
C83 C84 H84 119.7 . . ?

loop_
_geom_bond_atom_site_label_1
_geom_bond_atom_site_label_2
_geom_bond_distance
_geom_bond_site_symmetry_2
_geom_bond_publ_flag
K1 O2 2.604(3) . ?
K1 O6 2.667(3) . ?
K1 O20S 2.703(5) . ?
K1 O10S 2.772(4) . ?
K1 S6 3.1976(15) . ?
K1 C21S 3.395(8) . ?
K1 S2 3.4102(16) . ?
K1 C11S 3.465(7) . ?
K1 C24S 3.529(10) . ?
K1 K2 3.6789(13) . ?
K1 K5 3.6818(14) . ?
S1 P1 1.9854(16) . ?
S1 K6 3.3621(16) . ?
S1 K4 3.3863(15) . ?
P1 C1 1.748(5) . ?
P1 C13 1.826(5) . ?
P1 C19 1.830(5) . ?
O1 C2 1.270(5) . ?
O1 K6 2.643(3) . ?
O1 K5 2.796(3) . ?
O1 K4 2.932(3) . ?
N1 C4 1.431(6) . ?
N1 C6 1.437(6) . ?
N1 C2 1.438(6) . ?
N1 K5 3.417(4) . ?
N1 K2 3.431(4) . ?
N1 K4 3.445(4) . ?
C1 C2 1.369(6) . ?
C1 K4 3.507(4) . ?
C1 H1 0.9500 . ?
K2 O10S 2.752(4) . ?
K2 O6 2.754(3) . ?
K2 O2 2.777(3) . ?
K2 C12 2.952(4) . ?
K2 O5 3.017(3) . ?
K2 C6 3.047(4) . ?
K2 O3 3.069(3) . ?
K2 S3 3.2079(14) . ?
K2 C11 3.351(4) . ?
K2 N2 3.383(4) . ?
K2 C5 3.486(5) . ?
S2 P2 1.9851(17) . ?
S2 K5 3.3772(16) . ?
P2 C3 1.742(5) . ?
P2 C31 1.826(5) . ?
P2 C25 1.831(5) . ?
O2 C4 1.277(6) . ?
O2 K5 3.009(3) . ?
N2 C10 1.430(6) . ?
N2 C12 1.439(6) . ?
N2 C8 1.442(6) . ?
N2 K5 3.299(4) . ?
N2 K4 3.470(4) . ?
C2 K4 3.005(4) . ?
K3 O3 2.615(3) . ?
K3 O60S 2.67(5) . ?
K3 O5 2.705(3) . ?
K3 O60T 2.73(2) . ?
K3 O40S 2.734(4) . ?
K3 S5 3.1850(16) . ?
K3 C64S 3.35(2) . ?
K3 C64T 3.517(12) . ?
K3 S3 3.5211(17) . ?
K3 C44S 3.529(6) . ?
K3 K4 3.7654(14) . ?
S3 P3 1.9844(16) . ?
P3 C5 1.750(5) . ?
P3 C43 1.820(5) . ?
P3 C37 1.827(5) . ?
O3 C6 1.277(5) . ?
O3 K4 2.849(3) . ?
C3 C4 1.380(6) . ?
C3 K5 3.353(5) . ?
C3 H3 1.0000 . ?
K4 O5 2.679(3) . ?
K4 O40S 2.785(4) . ?
K4 C8 3.101(4) . ?
K4 O4 3.166(3) . ?
K4 S4 3.3651(16) . ?
K4 C44S 3.488(6) . ?
S4 P4 1.9875(18) . ?
S4 K6 3.3627(18) . ?
P4 C7 1.736(5) . ?
P4 C55 1.816(6) . ?
P4 C49 1.824(5) . ?
O4 C8 1.263(6) . ?
O4 K6 2.667(3) . ?
O4 K5 2.737(3) . ?
C4 K5 2.971(4) . ?
K5 O30S 2.734(4) . ?
K5 C10 2.970(4) . ?
K5 O6 3.114(3) . ?
K5 C9 3.356(5) . ?
S5 P5 1.9915(16) . ?
P5 C11 1.741(5) . ?
P5 C73 1.822(5) . ?
P5 C79 1.840(5) . ?
O5 C12 1.266(6) . ?
C5 C6 1.378(6) . ?
C5 H5 0.9500 . ?
K6 O50S 2.66(2) . ?
K6 O50T 2.78(5) . ?
K6 O30S 2.805(4) . ?
K6 C54T 3.22(3) . ?
K6 C34S 3.455(7) . ?
K6 C54S 3.50(2) . ?
S6 P6 1.9835(18) . ?
P6 C9 1.729(5) . ?
P6 C61 1.831(5) . ?
P6 C67 1.845(5) . ?
O6 C10 1.276(5) . ?
C7 C8 1.380(6) . ?
C7 H7 0.9500 . ?
C9 C10 1.401(6) . ?
C9 H9 1.0000 . ?
O10S C14S 1.404(7) . ?
O10S C11S 1.429(7) . ?
C11 C12 1.390(6) . ?
C11 H11 0.9500 . ?
C11S C12S 1.538(10) . ?
C11S H11A 0.9900 . ?
C11S H11B 0.9900 . ?
C12S C13S 1.491(12) . ?
C12S H12A 0.9900 . ?
C12S H12B 0.9900 . ?
C13 C14 1.385(8) . ?
C13 C18 1.393(8) . ?
C13S C14S 1.507(10) . ?
C13S H13A 0.9900 . ?
C13S H13B 0.9900 . ?
C14 C15 1.390(9) . ?
C14 H14 0.9500 . ?
C14S H14A 0.9900 . ?
C14S H14B 0.9900 . ?
C15 C16 1.365(10) . ?
C15 H15 0.9500 . ?
C16 C17 1.354(10) . ?
C16 H16 0.9500 . ?
C17 C18 1.390(9) . ?
C17 H17 0.9500 . ?
C18 H18 0.9500 . ?
C19 C24 1.374(7) . ?
C19 C20 1.382(7) . ?
O20S C21S 1.412(9) . ?
O20S C24S 1.416(8) . ?
C21S C22S 1.491(13) . ?
C21S H21A 0.9900 . ?
C21S H21B 0.9900 . ?
C22S C23S 1.520(13) . ?
C22S H22A 0.9900 . ?
C22S H22B 0.9900 . ?
C23S C24S 1.477(11) . ?
C23S H23A 0.9900 . ?
C23S H23B 0.9900 . ?
C24S H24A 0.9900 . ?
C24S H24B 0.9900 . ?
C20 C21 1.411(8) . ?
C20 H20 0.9500 . ?
C21 C22 1.390(9) . ?
C21 H21 0.9500 . ?
C22 C23 1.379(8) . ?
C22 H22 0.9500 . ?
C23 C24 1.384(7) . ?
C23 H23 0.9500 . ?
C24 H24 0.9500 . ?
C25 C26 1.380(8) . ?
C25 C30 1.401(9) . ?
C26 C27 1.389(8) . ?
C26 H26 0.9500 . ?
C27 C28 1.383(11) . ?
C27 H27 0.9500 . ?
C28 C29 1.375(11) . ?
C28 H28 0.9500 . ?
C29 C30 1.386(8) . ?
C29 H29 0.9500 . ?
O30S C31S 1.424(7) . ?
O30S C34S 1.439(7) . ?
C31S C32S 1.542(11) . ?
C31S H31A 0.9900 . ?
C31S H31B 0.9900 . ?
C32S C33S 1.522(12) . ?
C32S H32A 0.9900 . ?
C32S H32B 0.9900 . ?
C33S C34S 1.478(11) . ?
C33S H33A 0.9900 . ?
C33S H33B 0.9900 . ?
C34S H34A 0.9900 . ?
C34S H34B 0.9900 . ?
C30 H30 0.9500 . ?
C31 C32 1.374(7) . ?
C31 C36 1.380(7) . ?
C32 C33 1.370(9) . ?
C32 H32 0.9500 . ?
C33 C34 1.366(10) . ?
C33 H33 0.9500 . ?
C34 C35 1.387(9) . ?
C34 H34 0.9500 . ?
C35 C36 1.399(8) . ?
C35 H35 0.9500 . ?
C36 H36 0.9500 . ?
C37 C42 1.383(8) . ?
C37 C38 1.393(7) . ?
C38 C39 1.404(8) . ?
C38 H38 0.9500 . ?
C39 C40 1.360(10) . ?
C39 H39 0.9500 . ?
O40S C41S 1.450(8) . ?
O40S C44S 1.457(7) . ?
C40 C41 1.398(9) . ?
C40 H40 0.9500 . ?
C41 C42 1.395(8) . ?
C41 H41 0.9500 . ?
C41S C42S 1.488(12) . ?
C41S H41A 0.9900 . ?
C41S H41B 0.9900 . ?
C42 H42 0.9500 . ?
C42S C43S 1.531(12) . ?
C42S H42A 0.9900 . ?
C42S H42B 0.9900 . ?
C43 C44 1.383(8) . ?
C43 C48 1.402(8) . ?
C43S C44S 1.511(9) . ?
C43S H43A 0.9900 . ?
C43S H43B 0.9900 . ?
C44 C45 1.403(8) . ?
C44 H44 0.9500 . ?
C44S H44A 0.9900 . ?
C44S H44B 0.9900 . ?
C45 C46 1.379(10) . ?
C45 H45 0.9500 . ?
C46 C47 1.397(10) . ?
C46 H46 0.9500 . ?
C47 C48 1.383(8) . ?
C47 H47 0.9500 . ?
C48 H48 0.9500 . ?
C49 C54 1.382(8) . ?
C49 C50 1.389(8) . ?
O50S C51S 1.41(2) . ?
O50S C54S 1.50(3) . ?
C51S C52S 1.498(15) . ?
C51S H51C 0.9900 . ?
C51S H51D 0.9900 . ?
C52S C53S 1.501(18) . ?
C52S H52A 0.9900 . ?
C52S H52B 0.9900 . ?
C53S C54S 1.57(3) . ?
C53S H53A 0.9900 . ?
C53S H53B 0.9900 . ?
C54S H54A 0.9900 . ?
C54S H54B 0.9900 . ?
O50T C54T 1.34(6) . ?
O50T C51T 1.43(6) . ?
C51T C52T 1.42(4) . ?
C51T H51A 0.9900 . ?
C51T H51B 0.9900 . ?
C52T C53T 1.48(3) . ?
C52T H52C 0.9900 . ?
C52T H52D 0.9900 . ?
C53T C54T 1.65(6) . ?
C53T H53C 0.9900 . ?
C53T H53D 0.9900 . ?
C54T H54C 0.9900 . ?
C54T H54D 0.9900 . ?
C50 C51 1.402(8) . ?
C50 H50 0.9500 . ?
C51 C52 1.363(9) . ?
C51 H51 0.9500 . ?
C52 C53 1.377(9) . ?
C52 H52 0.9500 . ?
C53 C54 1.379(9) . ?
C53 H53 0.9500 . ?
C54 H54 0.9500 . ?
C55 C60 1.375(9) . ?
C55 C56 1.394(8) . ?
C56 C57 1.385(8) . ?
C56 H56 0.9500 . ?
C57 C58 1.391(11) . ?
C57 H57 0.9500 . ?
C58 C59 1.367(13) . ?
C58 H58 0.9500 . ?
C59 C60 1.414(12) . ?
C59 H59 0.9500 . ?
O60S C64S 1.31(5) . ?
O60S C61S 1.53(6) . ?
C61S C62S 1.56(6) . ?
C61S H61C 0.9900 . ?
C61S H61D 0.9900 . ?
C62S C63S 1.60(6) . ?
C62S H62C 0.9900 . ?
C62S H62D 0.9900 . ?
C63S C64S 1.60(4) . ?
C63S H63A 0.9900 . ?
C63S H63B 0.9900 . ?
C64S H64C 0.9900 . ?
C64S H64D 0.9900 . ?
O60T C64T 1.39(2) . ?
O60T C61T 1.39(4) . ?
C61T C62T 1.52(3) . ?
C61T H61A 0.9900 . ?
C61T H61B 0.9900 . ?
C62T C63T 1.48(4) . ?
C62T H62A 0.9900 . ?
C62T H62B 0.9900 . ?
C63T C64T 1.46(3) . ?
C63T H63C 0.9900 . ?
C63T H63D 0.9900 . ?
C64T H64A 0.9900 . ?
C64T H64B 0.9900 . ?
C60 H60 0.9500 . ?
C61 C66 1.357(10) . ?
C61 C62 1.416(9) . ?
C62 C63 1.386(9) . ?
C62 H62 0.9500 . ?
C63 C64 1.373(14) . ?
C63 H63 0.9500 . ?
C64 C65 1.382(15) . ?
C64 H64 0.9500 . ?
C65 C66 1.414(10) . ?
C65 H65 0.9500 . ?
C66 H66 0.9500 . ?
C67 C72 1.374(8) . ?
C67 C68 1.390(7) . ?
C68 C69 1.414(8) . ?
C68 H68 0.9500 . ?
C69 C70 1.361(9) . ?
C69 H69 0.9500 . ?
C70 C71 1.384(10) . ?
C70 H70 0.9500 . ?
C71 C72 1.393(9) . ?
C71 H71 0.9500 . ?
C72 H72 0.9500 . ?
C73 C78 1.392(7) . ?
C73 C74 1.393(7) . ?
C74 C75 1.390(8) . ?
C74 H74 0.9500 . ?
C75 C76 1.374(8) . ?
C75 H75 0.9500 . ?
C76 C77 1.381(8) . ?
C76 H76 0.9500 . ?
C77 C78 1.402(7) . ?
C77 H77 0.9500 . ?
C78 H78 0.9500 . ?
C79 C80 1.377(7) . ?
C79 C84 1.389(7) . ?
C80 C81 1.396(8) . ?
C80 H80 0.9500 . ?
C81 C82 1.376(9) . ?
C81 H81 0.9500 . ?
C82 C83 1.387(9) . ?
C82 H82 0.9500 . ?
C83 C84 1.397(8) . ?
C83 H83 0.9500 . ?
C84 H84 0.9500 . ?

loop_
_geom_torsion_atom_site_label_1
_geom_torsion_atom_site_label_2
_geom_torsion_atom_site_label_3
_geom_torsion_atom_site_label_4
_geom_torsion
_geom_torsion_site_symmetry_1
_geom_torsion_site_symmetry_2
_geom_torsion_site_symmetry_3
_geom_torsion_site_symmetry_4
_geom_torsion_publ_flag
C13 P1 C1 C2 178.7(4) . . . . ?
C19 P1 C1 C2 68.9(4) . . . . ?
S1 P1 C1 C2 -57.8(4) . . . . ?
C13 P1 C1 K4 -126.87(18) . . . . ?
C19 P1 C1 K4 123.26(17) . . . . ?
S1 P1 C1 K4 -3.41(18) . . . . ?
K6 O1 C2 C1 36.0(8) . . . . ?
K5 O1 C2 C1 -171.7(3) . . . . ?
K4 O1 C2 C1 90.8(4) . . . . ?
K6 O1 C2 N1 -142.9(4) . . . . ?
K5 O1 C2 N1 9.5(5) . . . . ?
K4 O1 C2 N1 -88.1(3) . . . . ?
K6 O1 C2 K4 -54.8(5) . . . . ?
K5 O1 C2 K4 97.52(19) . . . . ?
P1 C1 C2 O1 -4.1(6) . . . . ?
K4 C1 C2 O1 -77.8(4) . . . . ?
P1 C1 C2 N1 174.8(3) . . . . ?
K4 C1 C2 N1 101.1(4) . . . . ?
P1 C1 C2 K4 73.7(3) . . . . ?
C4 N1 C2 O1 -57.3(5) . . . . ?
C6 N1 C2 O1 138.5(4) . . . . ?
K5 N1 C2 O1 -6.9(3) . . . . ?
K2 N1 C2 O1 57.6(5) . . . . ?
K4 N1 C2 O1 75.2(3) . . . . ?
C4 N1 C2 C1 123.7(4) . . . . ?
C6 N1 C2 C1 -40.5(5) . . . . ?
K5 N1 C2 C1 174.1(4) . . . . ?
K2 N1 C2 C1 -121.4(4) . . . . ?
K4 N1 C2 C1 -103.8(4) . . . . ?
C4 N1 C2 K4 -132.5(3) . . . . ?
C6 N1 C2 K4 63.3(4) . . . . ?
K5 N1 C2 K4 -82.07(11) . . . . ?
K2 N1 C2 K4 -17.6(4) . . . . ?
C31 P2 C3 C4 69.3(4) . . . . ?
C25 P2 C3 C4 179.9(4) . . . . ?
S2 P2 C3 C4 -56.0(4) . . . . ?
C31 P2 C3 K5 129.13(17) . . . . ?
C25 P2 C3 K5 -120.3(2) . . . . ?
S2 P2 C3 K5 3.8(2) . . . . ?
K1 O2 C4 C3 41.1(8) . . . . ?
K2 O2 C4 C3 176.9(3) . . . . ?
K5 O2 C4 C3 86.7(4) . . . . ?
K1 O2 C4 N1 -136.3(4) . . . . ?
K2 O2 C4 N1 -0.4(5) . . . . ?
K5 O2 C4 N1 -90.7(3) . . . . ?
K1 O2 C4 K5 -45.6(5) . . . . ?
K2 O2 C4 K5 90.23(19) . . . . ?
P2 C3 C4 O2 -2.6(7) . . . . ?
K5 C3 C4 O2 -79.5(4) . . . . ?
P2 C3 C4 N1 174.8(3) . . . . ?
K5 C3 C4 N1 97.9(3) . . . . ?
P2 C3 C4 K5 76.9(4) . . . . ?
C6 N1 C4 O2 -52.6(5) . . . . ?
C2 N1 C4 O2 143.1(4) . . . . ?
K5 N1 C4 O2 80.8(3) . . . . ?
K2 N1 C4 O2 0.3(3) . . . . ?
K4 N1 C4 O2 66.0(5) . . . . ?
C6 N1 C4 C3 129.8(4) . . . . ?
C2 N1 C4 C3 -34.5(5) . . . . ?
K5 N1 C4 C3 -96.8(4) . . . . ?
K2 N1 C4 C3 -177.3(4) . . . . ?
K4 N1 C4 C3 -111.6(4) . . . . ?
C6 N1 C4 K5 -133.4(3) . . . . ?
C2 N1 C4 K5 62.3(4) . . . . ?
K2 N1 C4 K5 -80.51(11) . . . . ?
K4 N1 C4 K5 -14.8(4) . . . . ?
C43 P3 C5 C6 71.8(4) . . . . ?
C37 P3 C5 C6 -176.8(4) . . . . ?
S3 P3 C5 C6 -54.5(5) . . . . ?
C43 P3 C5 K2 126.31(18) . . . . ?
C37 P3 C5 K2 -122.34(18) . . . . ?
S3 P3 C5 K2 0.03(18) . . . . ?
K3 O3 C6 C5 47.3(8) . . . . ?
K4 O3 C6 C5 -179.2(4) . . . . ?
K2 O3 C6 C5 90.2(5) . . . . ?
K3 O3 C6 N1 -130.4(4) . . . . ?
K4 O3 C6 N1 3.2(5) . . . . ?
K2 O3 C6 N1 -87.5(3) . . . . ?
K3 O3 C6 K2 -42.9(5) . . . . ?
K4 O3 C6 K2 90.64(18) . . . . ?
P3 C5 C6 O3 -11.5(7) . . . . ?
K2 C5 C6 O3 -81.1(4) . . . . ?
P3 C5 C6 N1 166.1(3) . . . . ?
K2 C5 C6 N1 96.5(4) . . . . ?
P3 C5 C6 K2 69.6(4) . . . . ?
C4 N1 C6 O3 142.2(4) . . . . ?
C2 N1 C6 O3 -53.6(5) . . . . ?
K5 N1 C6 O3 65.2(6) . . . . ?
K2 N1 C6 O3 79.0(3) . . . . ?
K4 N1 C6 O3 -2.4(3) . . . . ?
C4 N1 C6 C5 -35.6(6) . . . . ?
C2 N1 C6 C5 128.6(4) . . . . ?
K5 N1 C6 C5 -112.6(4) . . . . ?
K2 N1 C6 C5 -98.9(4) . . . . ?
K4 N1 C6 C5 179.8(4) . . . . ?
C4 N1 C6 K2 63.2(4) . . . . ?
C2 N1 C6 K2 -132.6(3) . . . . ?
K5 N1 C6 K2 -13.8(4) . . . . ?
K4 N1 C6 K2 -81.36(11) . . . . ?
C55 P4 C7 C8 -62.1(4) . . . . ?
C49 P4 C7 C8 -173.5(4) . . . . ?
S4 P4 C7 C8 63.2(4) . . . . ?
C55 P4 C7 K4 -120.38(19) . . . . ?
C49 P4 C7 K4 128.13(18) . . . . ?
S4 P4 C7 K4 4.9(2) . . . . ?
K6 O4 C8 C7 -49.5(7) . . . . ?
K5 O4 C8 C7 178.4(4) . . . . ?
K4 O4 C8 C7 -91.1(5) . . . . ?
K6 O4 C8 N2 129.8(4) . . . . ?
K5 O4 C8 N2 -2.3(5) . . . . ?
K4 O4 C8 N2 88.1(3) . . . . ?
K6 O4 C8 K4 41.7(4) . . . . ?
K5 O4 C8 K4 -90.45(19) . . . . ?
K6 O4 C8 K5 132.1(5) . . . . ?
K4 O4 C8 K5 90.45(19) . . . . ?
P4 C7 C8 O4 7.5(7) . . . . ?
K4 C7 C8 O4 83.6(4) . . . . ?
P4 C7 C8 N2 -171.7(3) . . . . ?
K4 C7 C8 N2 -95.7(4) . . . . ?
P4 C7 C8 K4 -76.1(4) . . . . ?
C10 N2 C8 O4 57.6(5) . . . . ?
C12 N2 C8 O4 -141.9(4) . . . . ?
K5 N2 C8 O4 1.8(4) . . . . ?
K2 N2 C8 O4 -65.3(6) . . . . ?
K4 N2 C8 O4 -81.4(4) . . . . ?
C10 N2 C8 C7 -123.1(4) . . . . ?
C12 N2 C8 C7 37.4(6) . . . . ?
K5 N2 C8 C7 -178.9(4) . . . . ?
K2 N2 C8 C7 114.1(4) . . . . ?
K4 N2 C8 C7 98.0(4) . . . . ?
C10 N2 C8 K4 138.9(3) . . . . ?
C12 N2 C8 K4 -60.5(3) . . . . ?
K5 N2 C8 K4 83.12(11) . . . . ?
K2 N2 C8 K4 16.1(4) . . . . ?
C10 N2 C8 K5 55.8(3) . . . . ?
C12 N2 C8 K5 -143.6(4) . . . . ?
K2 N2 C8 K5 -67.0(4) . . . . ?
K4 N2 C8 K5 -83.12(11) . . . . ?
C61 P6 C9 C10 -171.9(4) . . . . ?
C67 P6 C9 C10 -61.9(4) . . . . ?
S6 P6 C9 C10 63.9(4) . . . . ?
C61 P6 C9 K5 124.2(2) . . . . ?
C67 P6 C9 K5 -125.89(18) . . . . ?
S6 P6 C9 K5 0.0(2) . . . . ?
K1 O6 C10 C9 -53.0(7) . . . . ?
K2 O6 C10 C9 -176.0(3) . . . . ?
K5 O6 C10 C9 -90.1(4) . . . . ?
K1 O6 C10 N2 124.3(4) . . . . ?
K2 O6 C10 N2 1.4(5) . . . . ?
K5 O6 C10 N2 87.2(3) . . . . ?
K1 O6 C10 K5 37.1(4) . . . . ?
K2 O6 C10 K5 -85.87(19) . . . . ?
K1 O6 C10 K2 123.0(5) . . . . ?
K5 O6 C10 K2 85.87(19) . . . . ?
P6 C9 C10 O6 -1.8(6) . . . . ?
K5 C9 C10 O6 85.3(4) . . . . ?
P6 C9 C10 N2 -179.1(3) . . . . ?
K5 C9 C10 N2 -91.9(4) . . . . ?
P6 C9 C10 K5 -87.1(3) . . . . ?
P6 C9 C10 K2 -15.0(17) . . . . ?
K5 C9 C10 K2 72.1(14) . . . . ?
C12 N2 C10 O6 50.0(5) . . . . ?
C8 N2 C10 O6 -149.7(4) . . . . ?
K5 N2 C10 O6 -83.7(3) . . . . ?
K2 N2 C10 O6 -1.0(3) . . . . ?
K4 N2 C10 O6 -64.6(6) . . . . ?
C12 N2 C10 C9 -132.6(4) . . . . ?
C8 N2 C10 C9 27.7(6) . . . . ?
K5 N2 C10 C9 93.8(4) . . . . ?
K2 N2 C10 C9 176.5(4) . . . . ?
K4 N2 C10 C9 112.9(5) . . . . ?
C12 N2 C10 K5 133.6(3) . . . . ?
C8 N2 C10 K5 -66.1(4) . . . . ?
K2 N2 C10 K5 82.66(10) . . . . ?
K4 N2 C10 K5 19.1(4) . . . . ?
C12 N2 C10 K2 51.0(3) . . . . ?
C8 N2 C10 K2 -148.8(4) . . . . ?
K5 N2 C10 K2 -82.66(9) . . . . ?
K4 N2 C10 K2 -63.6(4) . . . . ?
C73 P5 C11 C12 -170.9(4) . . . . ?
C79 P5 C11 C12 -59.4(4) . . . . ?
S5 P5 C11 C12 66.6(4) . . . . ?
C73 P5 C11 K2 127.62(18) . . . . ?
C79 P5 C11 K2 -120.86(18) . . . . ?
S5 P5 C11 K2 5.1(2) . . . . ?
C14S O10S C11S C12S -34.8(7) . . . . ?
K2 O10S C11S C12S 92.5(5) . . . . ?
K1 O10S C11S C12S -177.1(4) . . . . ?
C14S O10S C11S K1 142.3(5) . . . . ?
K2 O10S C11S K1 -90.4(2) . . . . ?
K4 O5 C12 C11 177.2(3) . . . . ?
K3 O5 C12 C11 -42.4(7) . . . . ?
K2 O5 C12 C11 -88.5(4) . . . . ?
K4 O5 C12 N2 -4.1(5) . . . . ?
K3 O5 C12 N2 136.3(4) . . . . ?
K2 O5 C12 N2 90.2(3) . . . . ?
K4 O5 C12 K2 -94.3(2) . . . . ?
K3 O5 C12 K2 46.1(4) . . . . ?
K3 O5 C12 K4 140.4(6) . . . . ?
K2 O5 C12 K4 94.3(2) . . . . ?
P5 C11 C12 O5 -1.1(6) . . . . ?
K2 C11 C12 O5 81.4(4) . . . . ?
P5 C11 C12 N2 -179.8(3) . . . . ?
K2 C11 C12 N2 -97.2(4) . . . . ?
P5 C11 C12 K2 -82.5(3) . . . . ?
P5 C11 C12 K4 6.0(14) . . . . ?
K2 C11 C12 K4 88.6(12) . . . . ?
C10 N2 C12 O5 -144.2(4) . . . . ?
C8 N2 C12 O5 55.0(5) . . . . ?
K5 N2 C12 O5 -61.0(6) . . . . ?
K2 N2 C12 O5 -81.7(3) . . . . ?
K4 N2 C12 O5 2.8(3) . . . . ?
C10 N2 C12 C11 34.5(6) . . . . ?
C8 N2 C12 C11 -126.3(4) . . . . ?
K5 N2 C12 C11 117.8(4) . . . . ?
K2 N2 C12 C11 97.0(4) . . . . ?
K4 N2 C12 C11 -178.5(4) . . . . ?
C10 N2 C12 K2 -62.5(4) . . . . ?
C8 N2 C12 K2 136.7(3) . . . . ?
K5 N2 C12 K2 20.7(4) . . . . ?
K4 N2 C12 K2 84.49(11) . . . . ?
C10 N2 C12 K4 -147.0(3) . . . . ?
C8 N2 C12 K4 52.2(3) . . . . ?
K5 N2 C12 K4 -63.8(3) . . . . ?
K2 N2 C12 K4 -84.49(11) . . . . ?
O10S C11S C12S C13S 15.4(7) . . . . ?
K1 C11S C12S C13S 10.4(14) . . . . ?
C1 P1 C13 C14 95.8(6) . . . . ?
C19 P1 C13 C14 -149.8(6) . . . . ?
S1 P1 C13 C14 -31.1(6) . . . . ?
C1 P1 C13 C18 -84.3(5) . . . . ?
C19 P1 C13 C18 30.1(6) . . . . ?
S1 P1 C13 C18 148.8(5) . . . . ?
C11S C12S C13S C14S 7.9(7) . . . . ?
C18 C13 C14 C15 3.2(12) . . . . ?
P1 C13 C14 C15 -176.9(7) . . . . ?
C11S O10S C14S C13S 40.7(7) . . . . ?
K2 O10S C14S C13S -86.4(5) . . . . ?
K1 O10S C14S C13S 170.4(4) . . . . ?
C12S C13S C14S O10S -29.3(7) . . . . ?
C13 C14 C15 C16 -3.1(15) . . . . ?
C14 C15 C16 C17 1.6(16) . . . . ?
C15 C16 C17 C18 -0.3(15) . . . . ?
C16 C17 C18 C13 0.4(13) . . . . ?
C14 C13 C18 C17 -1.9(11) . . . . ?
P1 C13 C18 C17 178.2(6) . . . . ?
C1 P1 C19 C24 -7.4(5) . . . . ?
C13 P1 C19 C24 -117.3(4) . . . . ?
S1 P1 C19 C24 123.0(4) . . . . ?
C1 P1 C19 C20 171.0(4) . . . . ?
C13 P1 C19 C20 61.1(4) . . . . ?
S1 P1 C19 C20 -58.6(4) . . . . ?
C24S O20S C21S C22S 35.3(9) . . . . ?
K1 O20S C21S C22S -86.5(6) . . . . ?
C24S O20S C21S K1 121.9(6) . . . . ?
O20S C21S C22S C23S -33.1(10) . . . . ?
K1 C21S C22S C23S -83.2(7) . . . . ?
C21S C22S C23S C24S 18.1(11) . . . . ?
C21S O20S C24S C23S -23.2(11) . . . . ?
K1 O20S C24S C23S 93.8(9) . . . . ?
C21S O20S C24S K1 -117.0(6) . . . . ?
C22S C23S C24S O20S 2.3(12) . . . . ?
C22S C23S C24S K1 48.9(9) . . . . ?
C24 C19 C20 C21 0.8(8) . . . . ?
P1 C19 C20 C21 -177.7(4) . . . . ?
C19 C20 C21 C22 -1.7(9) . . . . ?
C20 C21 C22 C23 1.7(9) . . . . ?
C21 C22 C23 C24 -0.8(9) . . . . ?
C20 C19 C24 C23 0.1(8) . . . . ?
P1 C19 C24 C23 178.5(4) . . . . ?
C22 C23 C24 C19 -0.2(9) . . . . ?
C3 P2 C25 C26 127.9(4) . . . . ?
C31 P2 C25 C26 -117.7(4) . . . . ?
S2 P2 C25 C26 0.0(5) . . . . ?
C3 P2 C25 C30 -49.7(5) . . . . ?
C31 P2 C25 C30 64.7(5) . . . . ?
S2 P2 C25 C30 -177.6(4) . . . . ?
C30 C25 C26 C27 0.4(8) . . . . ?
P2 C25 C26 C27 -177.1(4) . . . . ?
C25 C26 C27 C28 -0.4(9) . . . . ?
C26 C27 C28 C29 0.5(10) . . . . ?
C27 C28 C29 C30 -0.7(10) . . . . ?
C34S O30S C31S C32S 38.7(6) . . . . ?
K5 O30S C31S C32S -79.2(5) . . . . ?
K6 O30S C31S C32S 173.1(3) . . . . ?
C34S O30S C31S K5 117.9(5) . . . . ?
K6 O30S C31S K5 -107.8(5) . . . . ?
O30S C31S C32S C33S -23.2(7) . . . . ?
K5 C31S C32S C33S -71.8(5) . . . . ?
C31S C32S C33S C34S -0.3(7) . . . . ?
C31S O30S C34S C33S -40.3(7) . . . . ?
K5 O30S C34S C33S 74.8(5) . . . . ?
K6 O30S C34S C33S 168.7(4) . . . . ?
C31S O30S C34S K6 150.9(5) . . . . ?
K5 O30S C34S K6 -94.0(2) . . . . ?
C31S O30S C34S K5 -115.1(5) . . . . ?
K6 O30S C34S K5 94.0(2) . . . . ?
C32S C33S C34S O30S 23.9(7) . . . . ?
C32S C33S C34S K6 46.1(14) . . . . ?
C32S C33S C34S K5 68.4(5) . . . . ?
C28 C29 C30 C25 0.7(10) . . . . ?
C26 C25 C30 C29 -0.6(9) . . . . ?
P2 C25 C30 C29 177.0(5) . . . . ?
C3 P2 C31 C32 174.9(4) . . . . ?
C25 P2 C31 C32 65.7(5) . . . . ?
S2 P2 C31 C32 -54.5(4) . . . . ?
C3 P2 C31 C36 -8.8(5) . . . . ?
C25 P2 C31 C36 -118.0(5) . . . . ?
S2 P2 C31 C36 121.9(4) . . . . ?
C36 C31 C32 C33 2.9(9) . . . . ?
P2 C31 C32 C33 179.2(5) . . . . ?
C31 C32 C33 C34 -4.5(10) . . . . ?
C32 C33 C34 C35 3.6(10) . . . . ?
C33 C34 C35 C36 -1.2(10) . . . . ?
C32 C31 C36 C35 -0.4(9) . . . . ?
P2 C31 C36 C35 -176.7(5) . . . . ?
C34 C35 C36 C31 -0.4(10) . . . . ?
C5 P3 C37 C42 106.1(4) . . . . ?
C43 P3 C37 C42 -137.7(4) . . . . ?
S3 P3 C37 C42 -20.1(5) . . . . ?
C5 P3 C37 C38 -72.9(5) . . . . ?
C43 P3 C37 C38 43.3(5) . . . . ?
S3 P3 C37 C38 160.9(4) . . . . ?
C42 C37 C38 C39 -2.6(9) . . . . ?
P3 C37 C38 C39 176.5(5) . . . . ?
C37 C38 C39 C40 0.0(10) . . . . ?
C38 C39 C40 C41 2.0(10) . . . . ?
C39 C40 C41 C42 -1.5(9) . . . . ?
C44S O40S C41S C42S -22.4(7) . . . . ?
K3 O40S C41S C42S -166.2(4) . . . . ?
K4 O40S C41S C42S 92.4(5) . . . . ?
C44S O40S C41S K4 -114.8(5) . . . . ?
K3 O40S C41S K4 101.4(4) . . . . ?
C38 C37 C42 C41 3.1(8) . . . . ?
P3 C37 C42 C41 -176.0(4) . . . . ?
C40 C41 C42 C37 -1.1(9) . . . . ?
O40S C41S C42S C43S 36.7(7) . . . . ?
K4 C41S C42S C43S 87.0(5) . . . . ?
C5 P3 C43 C44 -5.9(5) . . . . ?
C37 P3 C43 C44 -116.4(4) . . . . ?
S3 P3 C43 C44 124.6(4) . . . . ?
C5 P3 C43 C48 175.8(4) . . . . ?
C37 P3 C43 C48 65.3(4) . . . . ?
S3 P3 C43 C48 -53.7(4) . . . . ?
C41S C42S C43S C44S -36.7(7) . . . . ?
C48 C43 C44 C45 0.8(7) . . . . ?
P3 C43 C44 C45 -177.4(4) . . . . ?
C41S O40S C44S C43S -1.7(7) . . . . ?
K3 O40S C44S C43S 150.4(5) . . . . ?
K4 O40S C44S C43S -117.6(5) . . . . ?
C41S O40S C44S K4 115.9(5) . . . . ?
K3 O40S C44S K4 -92.0(2) . . . . ?
C41S O40S C44S K3 -152.0(5) . . . . ?
K4 O40S C44S K3 92.0(2) . . . . ?
C42S C43S C44S O40S 24.1(8) . . . . ?
C42S C43S C44S K4 -28.8(7) . . . . ?
C42S C43S C44S K3 60.7(10) . . . . ?
C43 C44 C45 C46 -1.5(8) . . . . ?
C44 C45 C46 C47 0.9(9) . . . . ?
C45 C46 C47 C48 0.3(9) . . . . ?
C46 C47 C48 C43 -1.0(9) . . . . ?
C44 C43 C48 C47 0.4(8) . . . . ?
P3 C43 C48 C47 178.7(4) . . . . ?
C7 P4 C49 C54 -103.8(5) . . . . ?
C55 P4 C49 C54 142.8(5) . . . . ?
S4 P4 C49 C54 23.1(6) . . . . ?
C7 P4 C49 C50 70.1(6) . . . . ?
C55 P4 C49 C50 -43.3(6) . . . . ?
S4 P4 C49 C50 -163.0(5) . . . . ?
C54S O50S C51S C52S -41(3) . . . . ?
K6 O50S C51S C52S 131.8(17) . . . . ?
O50S C51S C52S C53S 33.5(19) . . . . ?
C51S C52S C53S C54S -13(2) . . . . ?
C51S O50S C54S C53S 32(3) . . . . ?
K6 O50S C54S C53S -143.2(17) . . . . ?
C51S O50S C54S K6 175(2) . . . . ?
C52S C53S C54S O50S -10(3) . . . . ?
C52S C53S C54S K6 -47(3) . . . . ?
C54T O50T C51T C52T 19(7) . . . . ?
K6 O50T C51T C52T 139(5) . . . . ?
O50T C51T C52T C53T 20(6) . . . . ?
C51T C52T C53T C54T -43(4) . . . . ?
C51T O50T C54T C53T -44(6) . . . . ?
K6 O50T C54T C53T 168(4) . . . . ?
C51T O50T C54T K6 148(5) . . . . ?
C52T C53T C54T O50T 57(5) . . . . ?
C52T C53T C54T K6 80(9) . . . . ?
C54 C49 C50 C51 -0.9(11) . . . . ?
P4 C49 C50 C51 -175.0(6) . . . . ?
C49 C50 C51 C52 -1.7(12) . . . . ?
C50 C51 C52 C53 2.7(11) . . . . ?
C51 C52 C53 C54 -1.1(11) . . . . ?
C52 C53 C54 C49 -1.5(11) . . . . ?
C50 C49 C54 C53 2.4(10) . . . . ?
P4 C49 C54 C53 176.5(6) . . . . ?
C7 P4 C55 C60 155.8(5) . . . . ?
C49 P4 C55 C60 -94.4(5) . . . . ?
S4 P4 C55 C60 26.4(6) . . . . ?
C7 P4 C55 C56 -25.0(5) . . . . ?
C49 P4 C55 C56 84.8(5) . . . . ?
S4 P4 C55 C56 -154.4(4) . . . . ?
C60 C55 C56 C57 -1.5(8) . . . . ?
P4 C55 C56 C57 179.3(4) . . . . ?
C55 C56 C57 C58 0.1(9) . . . . ?
C56 C57 C58 C59 0.9(10) . . . . ?
C57 C58 C59 C60 -0.5(12) . . . . ?
C64S O60S C61S C62S 15(5) . . . . ?
K3 O60S C61S C62S -155(3) . . . . ?
O60S C61S C62S C63S -26(4) . . . . ?
C61S C62S C63S C64S 26(3) . . . . ?
C61S O60S C64S C63S 3(5) . . . . ?
K3 O60S C64S C63S 176(2) . . . . ?
C61S O60S C64S K3 -173(5) . . . . ?
C62S C63S C64S O60S -19(4) . . . . ?
C62S C63S C64S K3 -9(8) . . . . ?
C64T O60T C61T C62T 3(3) . . . . ?
K3 O60T C61T C62T -146.9(16) . . . . ?
O60T C61T C62T C63T 13(3) . . . . ?
C61T C62T C63T C64T -23(3) . . . . ?
C61T O60T C64T C63T -18(2) . . . . ?
K3 O60T C64T C63T 136.6(16) . . . . ?
C61T O60T C64T K3 -155(2) . . . . ?
C62T C63T C64T O60T 26(3) . . . . ?
C62T C63T C64T K3 69(3) . . . . ?
C56 C55 C60 C59 1.9(10) . . . . ?
P4 C55 C60 C59 -178.9(6) . . . . ?
C58 C59 C60 C55 -0.9(12) . . . . ?
C9 P6 C61 C66 -144.8(5) . . . . ?
C67 P6 C61 C66 101.2(5) . . . . ?
S6 P6 C61 C66 -16.3(5) . . . . ?
C9 P6 C61 C62 38.7(5) . . . . ?
C67 P6 C61 C62 -75.2(5) . . . . ?
S6 P6 C61 C62 167.3(4) . . . . ?
C66 C61 C62 C63 -0.2(10) . . . . ?
P6 C61 C62 C63 176.2(5) . . . . ?
C61 C62 C63 C64 -2.2(11) . . . . ?
C62 C63 C64 C65 2.9(12) . . . . ?
C63 C64 C65 C66 -1.1(13) . . . . ?
C62 C61 C66 C65 1.9(10) . . . . ?
P6 C61 C66 C65 -174.5(6) . . . . ?
C64 C65 C66 C61 -1.3(12) . . . . ?
C9 P6 C67 C72 161.5(4) . . . . ?
C61 P6 C67 C72 -87.4(5) . . . . ?
S6 P6 C67 C72 30.9(4) . . . . ?
C9 P6 C67 C68 -19.2(4) . . . . ?
C61 P6 C67 C68 91.9(4) . . . . ?
S6 P6 C67 C68 -149.8(3) . . . . ?
C72 C67 C68 C69 -0.5(7) . . . . ?
P6 C67 C68 C69 -179.7(4) . . . . ?
C67 C68 C69 C70 -0.4(8) . . . . ?
C68 C69 C70 C71 1.0(9) . . . . ?
C69 C70 C71 C72 -0.8(9) . . . . ?
C68 C67 C72 C71 0.7(8) . . . . ?
P6 C67 C72 C71 180.0(4) . . . . ?
C70 C71 C72 C67 -0.1(9) . . . . ?
C11 P5 C73 C78 -133.3(4) . . . . ?
C79 P5 C73 C78 114.5(4) . . . . ?
S5 P5 C73 C78 -5.5(4) . . . . ?
C11 P5 C73 C74 44.3(5) . . . . ?
C79 P5 C73 C74 -67.9(5) . . . . ?
S5 P5 C73 C74 172.1(4) . . . . ?
C78 C73 C74 C75 -0.4(8) . . . . ?
P5 C73 C74 C75 -178.0(4) . . . . ?
C73 C74 C75 C76 0.7(9) . . . . ?
C74 C75 C76 C77 -1.4(9) . . . . ?
C75 C76 C77 C78 1.7(9) . . . . ?
C74 C73 C78 C77 0.8(8) . . . . ?
P5 C73 C78 C77 178.4(4) . . . . ?
C76 C77 C78 C73 -1.4(8) . . . . ?
C11 P5 C79 C80 142.3(4) . . . . ?
C73 P5 C79 C80 -108.1(4) . . . . ?
S5 P5 C79 C80 11.7(4) . . . . ?
C11 P5 C79 C84 -36.2(4) . . . . ?
C73 P5 C79 C84 73.4(4) . . . . ?
S5 P5 C79 C84 -166.7(3) . . . . ?
C84 C79 C80 C81 0.7(7) . . . . ?
P5 C79 C80 C81 -177.8(4) . . . . ?
C79 C80 C81 C82 -1.2(9) . . . . ?
C80 C81 C82 C83 1.2(9) . . . . ?
C81 C82 C83 C84 -0.9(9) . . . . ?
C80 C79 C84 C83 -0.3(8) . . . . ?
P5 C79 C84 C83 178.2(4) . . . . ?
C82 C83 C84 C79 0.4(8) . . . . ?

loop_
_exptl_oxdiff_crystal_face_indexfrac_h
_exptl_oxdiff_crystal_face_indexfrac_k
_exptl_oxdiff_crystal_face_indexfrac_l
_exptl_oxdiff_crystal_face_x
_exptl_oxdiff_crystal_face_y
_exptl_oxdiff_crystal_face_z
-10.7655 -5.4710 10.8011 -0.1591 -0.6672 -0.7277
13.9789 1.1142 4.9378 -0.4960 -0.2708 0.8250
6.3863 -12.7117 -5.5720 0.7497 -0.4581 0.4775
-13.7413 -7.2163 0.6984 0.4728 -0.2905 -0.8319
-11.9652 -5.9124 -6.0482 0.7340 0.0575 -0.6767
-12.7436 -1.5345 -6.9123 0.5974 0.3258 -0.7327
-11.3326 2.4402 11.5368 -0.5346 -0.2896 -0.7940
-9.6337 4.2783 -9.6538 0.4391 0.7188 -0.5391
9.0659 -9.5081 -8.7497 0.7337 -0.1763 0.6562
-9.1796 9.4432 8.7253 -0.7280 0.1750 -0.6629
2.1886 -8.5790 -12.1886 0.9644 0.0768 0.2529
-6.0850 -13.2323 4.3062 0.4450 -0.8177 -0.3651
-4.8835 13.9010 -1.7591 -0.4500 0.8280 -0.3345
-14.9891 4.6334 2.6898 -0.1292 0.2393 -0.9623
4.9263 2.8416 13.1222 -0.8608 -0.4684 0.1991
14.7447 -4.1571 1.3599 -0.0942 -0.3902 0.9159
15.6030 -1.8823 -3.4254 0.0377 -0.0710 0.9968
7.6508 6.9738 -11.9545 0.1957 0.8195 0.5386
-0.9708 -14.4881 -2.8803 0.7937 -0.6082 0.0082
10.4872 10.5487 -4.8149 -0.3635 0.6674 0.6500
